data_1507695
loop_
_publ_author_name
'Olszewska, Teresa'
'Nowak, El\.zbieta'
'Gdaniec, Maria'
'Po\/lo\'nski, Tadeusz'

_publ_section_title
;
 Helicity discrimination in diaryl dichalcogenides generated by inclusion
 complexation with chiral hosts.
;
_journal_issue 10
_journal_name_full 'Organic letters'
_journal_page_first 2568
_journal_page_last 2571
_journal_paper_doi 10.1021/ol300870s
_journal_volume 14
_journal_year 2012
_chemical_absolute_configuration syn
_chemical_formula_moiety '2(C24 H40 O5), C12 H10 Se2'
_chemical_formula_sum 'C60 H90 O10 Se2'
_chemical_formula_weight 1129.24
_chemical_name_systematic
; 
 ? 
;
_space_group_IT_number 4
_symmetry_cell_setting monoclinic
_symmetry_space_group_name_Hall 'P 2yb'
_symmetry_space_group_name_H-M 'P 1 21 1'
_atom_sites_solution_hydrogens geom
_atom_sites_solution_primary direct
_atom_sites_solution_secondary difmap
_audit_creation_method SHELXL-97
_cell_angle_alpha 90.00
_cell_angle_beta 101.554(2)
_cell_angle_gamma 90.00
_cell_formula_units_Z 4
_cell_length_a 25.4161(6)
_cell_length_b 7.9247(3)
_cell_length_c 28.2540(8)
_cell_measurement_reflns_used 15777
_cell_measurement_temperature 130(2)
_cell_measurement_theta_max 25.0
_cell_measurement_theta_min 4.2
_cell_volume 5575.5(3)
_computing_cell_refinement 'CrysAlis RED (Oxford Diffraction, 2008)'
_computing_data_collection 'CrysAlis CCD (Oxford Diffraction, 2008)'
_computing_data_reduction 'CrysAlis RED (Oxford Diffraction, 2008)'
_computing_molecular_graphics
;
ORTEP-3 (Farrugia, 1998), Mercury (Burla et al., 2006) 
;
_computing_publication_material 'SHELXL-97 (Sheldrick, 2008)'
_computing_structure_refinement 'SHELXL-97 (Sheldrick, 2008)'
_computing_structure_solution 'SHELXS-97 (Sheldrick, 2008)'
_diffrn_ambient_temperature 130(2)
_diffrn_measured_fraction_theta_full 0.981
_diffrn_measured_fraction_theta_max 0.981
_diffrn_measurement_device_type 'KUMA KM4 CCD diffractometer'
_diffrn_measurement_method '\w scan'
_diffrn_radiation_monochromator graphite
_diffrn_radiation_source 'fine-focus sealed tube'
_diffrn_radiation_type MoK\a
_diffrn_radiation_wavelength 0.71073
_diffrn_reflns_av_R_equivalents 0.0401
_diffrn_reflns_av_sigmaI/netI 0.0512
_diffrn_reflns_limit_h_max 30
_diffrn_reflns_limit_h_min -30
_diffrn_reflns_limit_k_max 5
_diffrn_reflns_limit_k_min -9
_diffrn_reflns_limit_l_max 33
_diffrn_reflns_limit_l_min -33
_diffrn_reflns_number 28699
_diffrn_reflns_theta_full 25.03
_diffrn_reflns_theta_max 25.03
_diffrn_reflns_theta_min 4.54
_exptl_absorpt_coefficient_mu 1.384
_exptl_absorpt_correction_T_max 0.819
_exptl_absorpt_correction_T_min 0.608
_exptl_absorpt_correction_type multi-scan
_exptl_absorpt_process_details 'CrysAlis RED (Oxford Diffraction, 2008)'
_exptl_crystal_colour yellow
_exptl_crystal_density_diffrn 1.345
_exptl_crystal_density_method 'not measured'
_exptl_crystal_description plate
_exptl_crystal_F_000 2392
_exptl_crystal_size_max 0.40
_exptl_crystal_size_mid 0.40
_exptl_crystal_size_min 0.15
_refine_diff_density_max 0.884
_refine_diff_density_min -0.735
_refine_diff_density_rms 0.095
_refine_ls_abs_structure_details 'Flack H D (1983), Acta Cryst. A39, 876-881'
_refine_ls_abs_structure_Flack 0.015(7)
_refine_ls_extinction_method none
_refine_ls_goodness_of_fit_ref 1.029
_refine_ls_hydrogen_treatment constr
_refine_ls_matrix_type full
_refine_ls_number_parameters 1297
_refine_ls_number_reflns 12120
_refine_ls_number_restraints 1
_refine_ls_restrained_S_all 1.028
_refine_ls_R_factor_all 0.0556
_refine_ls_R_factor_gt 0.0463
_refine_ls_shift/su_max 0.001
_refine_ls_shift/su_mean 0.000
_refine_ls_structure_factor_coef Fsqd
_refine_ls_weighting_details 'calc w=1/[\s^2^(Fo^2^)+(0.0721P)^2^] where P=(Fo^2^+2Fc^2^)/3'
_refine_ls_weighting_scheme calc
_refine_ls_wR_factor_gt 0.1112
_refine_ls_wR_factor_ref 0.1160
_reflns_number_gt 10159
_reflns_number_total 12120
_reflns_threshold_expression >2sigma(I)
_cod_data_source_file ol300870s_si_002.cif
_cod_data_source_block 2CA
_cod_depositor_comments 'Adding full bibliography for 1507694--1507697.cif.'
_cod_original_sg_symbol_H-M 'P 21'
_cod_database_code 1507695

loop_
_symmetry_equiv_pos_as_xyz
'x, y, z'
'-x, y+1/2, -z'

loop_
_atom_site_label
_atom_site_type_symbol
_atom_site_fract_x
_atom_site_fract_y
_atom_site_fract_z
_atom_site_U_iso_or_equiv
_atom_site_adp_type
_atom_site_occupancy
_atom_site_symmetry_multiplicity
_atom_site_calc_flag
_atom_site_refinement_flags
Se1E Se 0.69983(2) 0.14762(7) 0.93023(2) 0.03005(15) Uani 1 1 d .
Se2E Se 0.74201(2) -0.07225(7) 0.89861(2) 0.03455(16) Uani 1 1 d .
C1E C 0.7546(2) 0.3171(6) 0.93743(18) 0.0240(11) Uani 1 1 d .
C2E C 0.7824(2) 0.3587(7) 0.9841(2) 0.0345(14) Uani 1 1 d .
H2EA H 0.7744 0.3032 1.0116 0.041 Uiso 1 1 calc R
C3E C 0.8219(2) 0.4830(7) 0.9893(2) 0.0400(16) Uani 1 1 d .
H3EA H 0.8408 0.5126 1.0207 0.048 Uiso 1 1 calc R
C4E C 0.8337(2) 0.5619(7) 0.9504(2) 0.0409(15) Uani 1 1 d .
H4EA H 0.8606 0.6469 0.9547 0.049 Uiso 1 1 calc R
C5E C 0.8073(2) 0.5206(7) 0.9052(2) 0.0386(15) Uani 1 1 d .
H5EA H 0.8159 0.5770 0.8781 0.046 Uiso 1 1 calc R
C6E C 0.7681(2) 0.3973(7) 0.8983(2) 0.0322(13) Uani 1 1 d .
H6EA H 0.7503 0.3679 0.8665 0.039 Uiso 1 1 calc R
C7E C 0.72345(19) -0.0284(7) 0.8302(2) 0.0271(12) Uani 1 1 d .
C8E C 0.7555(2) -0.1082(8) 0.8018(2) 0.0410(15) Uani 1 1 d .
H8EA H 0.7850 -0.1762 0.8166 0.049 Uiso 1 1 calc R
C9E C 0.7439(2) -0.0870(8) 0.7515(2) 0.0444(16) Uani 1 1 d .
H9EA H 0.7657 -0.1407 0.7323 0.053 Uiso 1 1 calc R
C10E C 0.7015(2) 0.0105(8) 0.7300(2) 0.0413(16) Uani 1 1 d .
H10A H 0.6938 0.0243 0.6960 0.050 Uiso 1 1 calc R
C11E C 0.6695(2) 0.0895(9) 0.7580(2) 0.0399(15) Uani 1 1 d .
H11A H 0.6404 0.1589 0.7430 0.048 Uiso 1 1 calc R
C12E C 0.6803(2) 0.0667(8) 0.8084(2) 0.0359(14) Uani 1 1 d .
H12A H 0.6576 0.1172 0.8274 0.043 Uiso 1 1 calc R
Se1F Se 0.76025(2) 0.45213(7) 0.35221(2) 0.03818(17) Uani 1 1 d .
Se2F Se 0.79824(2) 0.67856(7) 0.31959(2) 0.03645(16) Uani 1 1 d .
C1F C 0.7819(2) 0.4915(7) 0.4204(2) 0.0319(13) Uani 1 1 d .
C2F C 0.7524(2) 0.4091(8) 0.4500(2) 0.0423(15) Uani 1 1 d .
H2FA H 0.7219 0.3438 0.4360 0.051 Uiso 1 1 calc R
C3F C 0.7674(3) 0.4220(8) 0.4996(2) 0.0440(16) Uani 1 1 d .
H3FA H 0.7471 0.3646 0.5194 0.053 Uiso 1 1 calc R
C4F C 0.8119(2) 0.5183(8) 0.5210(2) 0.0400(15) Uani 1 1 d .
H4FA H 0.8217 0.5293 0.5551 0.048 Uiso 1 1 calc R
C5F C 0.8409(2) 0.5965(9) 0.4914(2) 0.0417(16) Uani 1 1 d .
H5FA H 0.8721 0.6588 0.5053 0.050 Uiso 1 1 calc R
C6F C 0.8258(2) 0.5869(8) 0.4412(2) 0.0368(14) Uani 1 1 d .
H6FA H 0.8457 0.6460 0.4214 0.044 Uiso 1 1 calc R
C7F C 0.7406(2) 0.8402(7) 0.3125(2) 0.0304(13) Uani 1 1 d .
C8F C 0.7093(2) 0.8700(7) 0.2666(2) 0.0349(14) Uani 1 1 d .
H8FA H 0.7161 0.8091 0.2395 0.042 Uiso 1 1 calc R
C9F C 0.6688(2) 0.9878(7) 0.2609(2) 0.0394(15) Uani 1 1 d .
H9FA H 0.6476 1.0077 0.2297 0.047 Uiso 1 1 calc R
C10F C 0.6584(2) 1.0773(8) 0.2999(2) 0.0407(15) Uani 1 1 d .
H10B H 0.6303 1.1583 0.2955 0.049 Uiso 1 1 calc R
C11F C 0.6890(3) 1.0490(8) 0.3453(2) 0.0427(16) Uani 1 1 d .
H11B H 0.6820 1.1108 0.3721 0.051 Uiso 1 1 calc R
C12F C 0.7304(2) 0.9301(8) 0.3520(2) 0.0396(14) Uani 1 1 d .
H12B H 0.7514 0.9107 0.3833 0.048 Uiso 1 1 calc R
C1A C 0.42174(18) -0.0384(6) 0.66770(16) 0.0182(10) Uani 1 1 d .
H1AA H 0.3828 -0.0248 0.6667 0.022 Uiso 1 1 calc R
H1AB H 0.4275 -0.1538 0.6563 0.022 Uiso 1 1 calc R
C2A C 0.45156(19) -0.0211(6) 0.71968(16) 0.0165(10) Uani 1 1 d .
H2AA H 0.4904 -0.0400 0.7215 0.020 Uiso 1 1 calc R
H2AB H 0.4385 -0.1072 0.7400 0.020 Uiso 1 1 calc R
C3A C 0.44255(17) 0.1556(6) 0.73859(15) 0.0159(10) Uani 1 1 d .
H3AA H 0.4036 0.1706 0.7390 0.019 Uiso 1 1 calc R
C4A C 0.45979(19) 0.2888(6) 0.70632(17) 0.0197(11) Uani 1 1 d .
H4AA H 0.4992 0.2821 0.7092 0.024 Uiso 1 1 calc R
H4AB H 0.4513 0.4017 0.7179 0.024 Uiso 1 1 calc R
C5A C 0.43278(19) 0.2711(6) 0.65303(17) 0.0192(11) Uani 1 1 d .
H5AA H 0.3935 0.2902 0.6509 0.023 Uiso 1 1 calc R
C6A C 0.4525(2) 0.4098(7) 0.62236(18) 0.0257(12) Uani 1 1 d .
H6AA H 0.4273 0.4163 0.5908 0.031 Uiso 1 1 calc R
H6AB H 0.4513 0.5197 0.6388 0.031 Uiso 1 1 calc R
C7A C 0.5093(2) 0.3828(6) 0.61340(18) 0.0206(11) Uani 1 1 d .
H7AA H 0.5159 0.4657 0.5885 0.025 Uiso 1 1 calc R
C8A C 0.51567(19) 0.2037(6) 0.59463(16) 0.0171(10) Uani 1 1 d .
H8AA H 0.4922 0.1952 0.5618 0.020 Uiso 1 1 calc R
C9A C 0.49791(18) 0.0650(6) 0.62604(16) 0.0161(10) Uani 1 1 d .
H9AA H 0.5211 0.0765 0.6589 0.019 Uiso 1 1 calc R
C10A C 0.43902(18) 0.0909(6) 0.63218(17) 0.0172(10) Uani 1 1 d .
C11A C 0.5087(2) -0.1120(6) 0.60767(18) 0.0196(11) Uani 1 1 d .
H11C H 0.4834 -0.1325 0.5767 0.024 Uiso 1 1 calc R
H11D H 0.5011 -0.1967 0.6312 0.024 Uiso 1 1 calc R
C12A C 0.56709(18) -0.1396(6) 0.59978(17) 0.0178(10) Uani 1 1 d .
H12C H 0.5689 -0.2516 0.5839 0.021 Uiso 1 1 calc R
C13A C 0.58238(19) -0.0006(6) 0.56635(16) 0.0169(10) Uani 1 1 d .
C14A C 0.57371(18) 0.1716(6) 0.58892(17) 0.0175(10) Uani 1 1 d .
H14A H 0.5963 0.1713 0.6222 0.021 Uiso 1 1 calc R
C15A C 0.5992(2) 0.2982(7) 0.55966(17) 0.0215(11) Uani 1 1 d .
H15A H 0.6101 0.4021 0.5785 0.026 Uiso 1 1 calc R
H15B H 0.5741 0.3285 0.5293 0.026 Uiso 1 1 calc R
C16A C 0.64828(19) 0.2048(6) 0.54906(17) 0.0202(11) Uani 1 1 d .
H16A H 0.6817 0.2534 0.5683 0.024 Uiso 1 1 calc R
H16B H 0.6496 0.2143 0.5144 0.024 Uiso 1 1 calc R
C17A C 0.64252(19) 0.0147(6) 0.56318(17) 0.0170(10) Uani 1 1 d .
H17A H 0.6640 -0.0005 0.5966 0.020 Uiso 1 1 calc R
C18A C 0.54829(18) -0.0219(7) 0.51511(17) 0.0217(11) Uani 1 1 d .
H18A H 0.5103 -0.0320 0.5170 0.026 Uiso 1 1 calc R
H18B H 0.5596 -0.1240 0.5003 0.026 Uiso 1 1 calc R
H18C H 0.5532 0.0765 0.4955 0.026 Uiso 1 1 calc R
C19A C 0.39892(19) 0.0719(8) 0.58358(18) 0.0295(13) Uani 1 1 d .
H19A H 0.3623 0.0887 0.5887 0.035 Uiso 1 1 calc R
H19B H 0.4021 -0.0414 0.5706 0.035 Uiso 1 1 calc R
H19C H 0.4069 0.1563 0.5607 0.035 Uiso 1 1 calc R
C20A C 0.66693(18) -0.1030(6) 0.52980(16) 0.0174(10) Uani 1 1 d .
H20A H 0.6469 -0.0818 0.4961 0.021 Uiso 1 1 calc R
C21A C 0.6613(2) -0.2911(6) 0.53971(18) 0.0241(11) Uani 1 1 d .
H21A H 0.6235 -0.3175 0.5392 0.029 Uiso 1 1 calc R
H21B H 0.6829 -0.3191 0.5715 0.029 Uiso 1 1 calc R
H21C H 0.6738 -0.3572 0.5148 0.029 Uiso 1 1 calc R
C22A C 0.72639(17) -0.0590(7) 0.53077(16) 0.0198(10) Uani 1 1 d .
H22A H 0.7400 -0.1343 0.5080 0.024 Uiso 1 1 calc R
H22B H 0.7283 0.0582 0.5191 0.024 Uiso 1 1 calc R
C23A C 0.76345(19) -0.0746(7) 0.58084(17) 0.0269(12) Uani 1 1 d .
H23A H 0.7473 -0.0126 0.6048 0.032 Uiso 1 1 calc R
H23B H 0.7662 -0.1949 0.5905 0.032 Uiso 1 1 calc R
C24A C 0.8188(2) -0.0068(7) 0.58165(17) 0.0239(12) Uani 1 1 d .
O25A O 0.47350(12) 0.1745(4) 0.78698(10) 0.0199(7) Uani 1 1 d .
H25A H 0.4608 0.2558 0.8008 0.024 Uiso 1 1 d R
O26A O 0.60366(14) -0.1413(5) 0.64570(12) 0.0253(8) Uani 1 1 d .
H26A H 0.5868 -0.1690 0.6677 0.046 Uiso 1 1 d R
O27A O 0.8255(2) 0.1500(6) 0.58605(15) 0.0633(15) Uani 1 1 d .
H27B H 0.8582 0.1726 0.5861 0.076 Uiso 1 1 d R
O28A O 0.85510(16) -0.1163(7) 0.57857(15) 0.0586(15) Uani 1 1 d .
O29A O 0.54803(14) 0.4126(4) 0.65771(11) 0.0259(8) Uani 1 1 d .
H29A H 0.5796 0.4078 0.6520 0.031 Uiso 1 1 d R
C1B C 1.09498(19) 0.4850(7) 0.58541(17) 0.0222(11) Uani 1 1 d .
H1BA H 1.1341 0.4995 0.5876 0.027 Uiso 1 1 calc R
H1BB H 1.0891 0.3693 0.5965 0.027 Uiso 1 1 calc R
C2B C 1.0667(2) 0.5014(6) 0.53196(16) 0.0189(11) Uani 1 1 d .
H2BA H 1.0818 0.4182 0.5122 0.023 Uiso 1 1 calc R
H2BB H 1.0279 0.4779 0.5286 0.023 Uiso 1 1 calc R
C3B C 1.07455(19) 0.6778(6) 0.51426(16) 0.0190(11) Uani 1 1 d .
H3BA H 1.1136 0.6982 0.5155 0.023 Uiso 1 1 calc R
C4B C 1.0535(2) 0.8073(6) 0.54511(17) 0.0205(11) Uani 1 1 d .
H4BA H 1.0142 0.7921 0.5417 0.025 Uiso 1 1 calc R
H4BB H 1.0598 0.9218 0.5334 0.025 Uiso 1 1 calc R
C5B C 1.0809(2) 0.7926(6) 0.59950(16) 0.0194(11) Uani 1 1 d .
H5BA H 1.1200 0.8156 0.6019 0.023 Uiso 1 1 calc R
C6B C 1.0589(2) 0.9312(7) 0.62885(18) 0.0250(11) Uani 1 1 d .
H6BA H 1.0838 0.9436 0.6604 0.030 Uiso 1 1 calc R
H6BB H 1.0585 1.0398 0.6115 0.030 Uiso 1 1 calc R
C7B C 1.0028(2) 0.8970(6) 0.63772(17) 0.0226(11) Uani 1 1 d .
H7BA H 0.9954 0.9790 0.6625 0.027 Uiso 1 1 calc R
C8B C 0.99766(19) 0.7187(6) 0.65679(16) 0.0179(10) Uani 1 1 d .
H8BA H 1.0210 0.7122 0.6897 0.021 Uiso 1 1 calc R
C9B C 1.01665(19) 0.5830(6) 0.62592(17) 0.0177(10) Uani 1 1 d .
H9BA H 0.9937 0.5924 0.5929 0.021 Uiso 1 1 calc R
C10B C 1.07603(19) 0.6133(6) 0.62031(17) 0.0191(11) Uani 1 1 d .
C11B C 1.00704(19) 0.4039(6) 0.64497(17) 0.0196(11) Uani 1 1 d .
H11E H 1.0159 0.3194 0.6220 0.024 Uiso 1 1 calc R
H11F H 1.0321 0.3866 0.6763 0.024 Uiso 1 1 calc R
C12B C 0.94950(18) 0.3710(6) 0.65203(16) 0.0190(11) Uani 1 1 d .
H12D H 0.9485 0.2587 0.6679 0.023 Uiso 1 1 calc R
C13B C 0.93223(18) 0.5085(6) 0.68483(16) 0.0167(10) Uani 1 1 d .
C14B C 0.93987(18) 0.6822(6) 0.66224(16) 0.0168(10) Uani 1 1 d .
H14B H 0.9176 0.6800 0.6288 0.020 Uiso 1 1 calc R
C15B C 0.91278(19) 0.8055(7) 0.69069(18) 0.0212(11) Uani 1 1 d .
H15C H 0.9014 0.9086 0.6716 0.025 Uiso 1 1 calc R
H15D H 0.9372 0.8380 0.7212 0.025 Uiso 1 1 calc R
C16B C 0.8639(2) 0.7082(6) 0.70089(18) 0.0211(11) Uani 1 1 d .
H16C H 0.8303 0.7554 0.6816 0.025 Uiso 1 1 calc R
H16D H 0.8623 0.7167 0.7355 0.025 Uiso 1 1 calc R
C17B C 0.87068(19) 0.5211(6) 0.68680(17) 0.0174(10) Uani 1 1 d .
H17B H 0.8499 0.5057 0.6531 0.021 Uiso 1 1 calc R
C18B C 0.96538(18) 0.4893(7) 0.73587(16) 0.0211(11) Uani 1 1 d .
H18D H 1.0035 0.4815 0.7345 0.025 Uiso 1 1 calc R
H18E H 0.9543 0.3866 0.7506 0.025 Uiso 1 1 calc R
H18F H 0.9596 0.5875 0.7553 0.025 Uiso 1 1 calc R
C19B C 1.1150(2) 0.5974(7) 0.66922(17) 0.0271(12) Uani 1 1 d .
H19D H 1.1120 0.4844 0.6825 0.032 Uiso 1 1 calc R
H19E H 1.1061 0.6822 0.6916 0.032 Uiso 1 1 calc R
H19F H 1.1518 0.6154 0.6648 0.032 Uiso 1 1 calc R
C20B C 0.84669(18) 0.3985(6) 0.71954(16) 0.0193(11) Uani 1 1 d .
H20B H 0.8668 0.4162 0.7534 0.023 Uiso 1 1 calc R
C21B C 0.85275(19) 0.2118(6) 0.70726(18) 0.0217(11) Uani 1 1 d .
H21D H 0.8906 0.1869 0.7078 0.026 Uiso 1 1 calc R
H21E H 0.8315 0.1881 0.6750 0.026 Uiso 1 1 calc R
H21F H 0.8400 0.1411 0.7311 0.026 Uiso 1 1 calc R
C22B C 0.78709(18) 0.4405(7) 0.71863(16) 0.0213(11) Uani 1 1 d .
H22C H 0.7738 0.3655 0.7417 0.026 Uiso 1 1 calc R
H22D H 0.7847 0.5581 0.7298 0.026 Uiso 1 1 calc R
C23B C 0.75012(18) 0.4214(7) 0.66851(18) 0.0263(12) Uani 1 1 d .
H23C H 0.7664 0.4811 0.6443 0.032 Uiso 1 1 calc R
H23D H 0.7474 0.3003 0.6597 0.032 Uiso 1 1 calc R
C24B C 0.6946(2) 0.4900(7) 0.66680(18) 0.0274(12) Uani 1 1 d .
O25B O 1.04517(14) 0.6964(5) 0.46483(11) 0.0274(8) Uani 1 1 d .
H25B H 1.0454 0.6030 0.4501 0.033 Uiso 1 1 d R
O26B O 0.91284(14) 0.3676(4) 0.60555(12) 0.0263(8) Uani 1 1 d .
H26B H 0.9303 0.3438 0.5837 0.032 Uiso 1 1 d R
O27B O 0.6916(2) 0.6525(7) 0.66241(15) 0.0608(15) Uani 1 1 d .
H27A H 0.6587 0.6813 0.6574 0.073 Uiso 1 1 d R
O28B O 0.65701(16) 0.3935(8) 0.67001(17) 0.0702(17) Uani 1 1 d .
O29B O 0.96313(14) 0.9231(5) 0.59351(12) 0.0299(9) Uani 1 1 d .
H29B H 0.9321 0.9016 0.5990 0.036 Uiso 1 1 d R
C1C C 0.39703(18) -0.0391(6) 0.15972(17) 0.0186(11) Uani 1 1 d .
H1CA H 0.3575 -0.0295 0.1551 0.022 Uiso 1 1 calc R
H1CB H 0.4053 -0.1543 0.1498 0.022 Uiso 1 1 calc R
C2C C 0.4213(2) -0.0178(6) 0.21369(17) 0.0206(11) Uani 1 1 d .
H2CA H 0.4054 -0.1019 0.2326 0.025 Uiso 1 1 calc R
H2CB H 0.4605 -0.0379 0.2194 0.025 Uiso 1 1 calc R
C3C C 0.41063(18) 0.1586(6) 0.23031(16) 0.0179(10) Uani 1 1 d .
H3CA H 0.3710 0.1759 0.2262 0.021 Uiso 1 1 calc R
C4C C 0.43301(18) 0.2864(6) 0.20057(16) 0.0159(10) Uani 1 1 d .
H4CA H 0.4725 0.2733 0.2061 0.019 Uiso 1 1 calc R
H4CB H 0.4252 0.4010 0.2113 0.019 Uiso 1 1 calc R
C5C C 0.40956(18) 0.2688(6) 0.14618(16) 0.0149(10) Uani 1 1 d .
H5CA H 0.3700 0.2888 0.1418 0.018 Uiso 1 1 calc R
C6C C 0.43193(17) 0.4073(6) 0.11703(16) 0.0158(10) Uani 1 1 d .
H6CA H 0.4091 0.4128 0.0843 0.019 Uiso 1 1 calc R
H6CB H 0.4292 0.5176 0.1328 0.019 Uiso 1 1 calc R
C7C C 0.49025(17) 0.3803(6) 0.11218(16) 0.0129(10) Uani 1 1 d .
H7CA H 0.4992 0.4639 0.0885 0.015 Uiso 1 1 calc R
C8C C 0.49917(17) 0.2021(5) 0.09435(15) 0.0110(9) Uani 1 1 d .
H8CA H 0.4794 0.1934 0.0601 0.013 Uiso 1 1 calc R
C9C C 0.47794(17) 0.0623(6) 0.12323(16) 0.0122(9) Uani 1 1 d .
H9CA H 0.4991 0.0689 0.1571 0.015 Uiso 1 1 calc R
C10C C 0.41684(18) 0.0890(6) 0.12599(17) 0.0150(10) Uani 1 1 d .
C11C C 0.48976(17) -0.1111(6) 0.10319(17) 0.0149(10) Uani 1 1 d .
H11G H 0.4780 -0.2000 0.1234 0.018 Uiso 1 1 calc R
H11H H 0.4681 -0.1230 0.0701 0.018 Uiso 1 1 calc R
C12C C 0.54910(17) -0.1410(6) 0.10158(16) 0.0133(10) Uani 1 1 d .
H12E H 0.5527 -0.2515 0.0854 0.016 Uiso 1 1 calc R
C13C C 0.57099(18) 0.0011(6) 0.07341(16) 0.0135(10) Uani 1 1 d .
C14C C 0.55808(16) 0.1703(5) 0.09500(15) 0.0106(9) Uani 1 1 d .
H14C H 0.5761 0.1664 0.1299 0.013 Uiso 1 1 calc R
C15C C 0.58885(18) 0.3015(6) 0.07174(17) 0.0159(10) Uani 1 1 d .
H15E H 0.5962 0.4038 0.0921 0.019 Uiso 1 1 calc R
H15F H 0.5687 0.3340 0.0393 0.019 Uiso 1 1 calc R
C16C C 0.64119(17) 0.2092(6) 0.06833(18) 0.0165(10) Uani 1 1 d .
H16E H 0.6717 0.2577 0.0917 0.020 Uiso 1 1 calc R
H16F H 0.6487 0.2208 0.0354 0.020 Uiso 1 1 calc R
C17C C 0.63344(17) 0.0188(6) 0.08021(16) 0.0131(10) Uani 1 1 d .
H17C H 0.6485 0.0039 0.1155 0.016 Uiso 1 1 calc R
C18C C 0.54622(18) -0.0157(6) 0.01909(16) 0.0182(10) Uani 1 1 d .
H18G H 0.5071 -0.0258 0.0147 0.022 Uiso 1 1 calc R
H18H H 0.5607 -0.1163 0.0061 0.022 Uiso 1 1 calc R
H18I H 0.5551 0.0846 0.0019 0.022 Uiso 1 1 calc R
C19C C 0.38031(19) 0.0698(7) 0.07547(18) 0.0221(11) Uani 1 1 d .
H19G H 0.3427 0.0846 0.0781 0.027 Uiso 1 1 calc R
H19H H 0.3851 -0.0429 0.0627 0.027 Uiso 1 1 calc R
H19I H 0.3899 0.1554 0.0536 0.027 Uiso 1 1 calc R
C20C C 0.66650(18) -0.0974(6) 0.05294(16) 0.0162(10) Uani 1 1 d .
H20C H 0.6557 -0.0727 0.0176 0.019 Uiso 1 1 calc R
C21C C 0.65784(19) -0.2867(6) 0.06054(18) 0.0190(11) Uani 1 1 d .
H21G H 0.6798 -0.3524 0.0424 0.023 Uiso 1 1 calc R
H21H H 0.6199 -0.3146 0.0491 0.023 Uiso 1 1 calc R
H21I H 0.6684 -0.3136 0.0950 0.023 Uiso 1 1 calc R
C22C C 0.72556(17) -0.0496(6) 0.06950(17) 0.0184(10) Uani 1 1 d .
H22E H 0.7291 0.0733 0.0646 0.022 Uiso 1 1 calc R
H22F H 0.7359 -0.0713 0.1046 0.022 Uiso 1 1 calc R
C23C C 0.76529(18) -0.1398(6) 0.04476(17) 0.0205(11) Uani 1 1 d .
H23E H 0.7658 -0.2612 0.0531 0.025 Uiso 1 1 calc R
H23F H 0.7532 -0.1296 0.0093 0.025 Uiso 1 1 calc R
C24C C 0.82106(18) -0.0699(6) 0.05906(16) 0.0173(10) Uani 1 1 d .
O25C O 0.43580(13) 0.1827(5) 0.28107(11) 0.0247(8) Uani 1 1 d .
H25C H 0.4381 0.0880 0.2954 0.030 Uiso 1 1 d R
O26C O 0.57828(12) -0.1484(4) 0.15090(11) 0.0176(7) Uani 1 1 d .
H26C H 0.6063 -0.2217 0.1516 0.021 Uiso 1 1 d R
O27C O 0.83101(13) 0.0723(4) 0.07548(13) 0.0259(8) Uani 1 1 d .
O28C O 0.85834(12) -0.1780(4) 0.05185(12) 0.0213(8) Uani 1 1 d .
H28C H 0.8890 -0.1413 0.0657 0.026 Uiso 1 1 d R
O29C O 0.52702(11) 0.4033(4) 0.15790(10) 0.0143(7) Uani 1 1 d .
H29C H 0.5211 0.5027 0.1706 0.017 Uiso 1 1 d R
C1D C 1.08542(18) 0.4394(6) 0.08720(16) 0.0185(10) Uani 1 1 d .
H1DA H 1.1250 0.4467 0.0912 0.022 Uiso 1 1 calc R
H1DB H 1.0767 0.3247 0.0972 0.022 Uiso 1 1 calc R
C2D C 1.06057(19) 0.4615(6) 0.03399(17) 0.0201(11) Uani 1 1 d .
H2DA H 1.0212 0.4465 0.0290 0.024 Uiso 1 1 calc R
H2DB H 1.0749 0.3745 0.0148 0.024 Uiso 1 1 calc R
C3D C 1.07329(18) 0.6368(6) 0.01691(16) 0.0173(10) Uani 1 1 d .
H3DA H 1.1129 0.6493 0.0195 0.021 Uiso 1 1 calc R
C4D C 1.05293(18) 0.7700(6) 0.04762(16) 0.0156(10) Uani 1 1 d .
H4DA H 1.0133 0.7637 0.0420 0.019 Uiso 1 1 calc R
H4DB H 1.0626 0.8831 0.0372 0.019 Uiso 1 1 calc R
C5D C 1.07588(18) 0.7497(6) 0.10214(17) 0.0176(11) Uani 1 1 d .
H5DA H 1.1156 0.7662 0.1068 0.021 Uiso 1 1 calc R
C6D C 1.05488(18) 0.8891(6) 0.13088(17) 0.0184(10) Uani 1 1 d .
H6DA H 1.0586 0.9988 0.1151 0.022 Uiso 1 1 calc R
H6DB H 1.0776 0.8933 0.1637 0.022 Uiso 1 1 calc R
C7D C 0.99631(18) 0.8671(6) 0.13548(16) 0.0153(10) Uani 1 1 d .
H7DA H 0.9878 0.9516 0.1592 0.018 Uiso 1 1 calc R
C8D C 0.98661(17) 0.6889(6) 0.15346(16) 0.0139(10) Uani 1 1 d .
H8DA H 1.0066 0.6794 0.1876 0.017 Uiso 1 1 calc R
C9D C 1.00623(17) 0.5466(6) 0.12440(16) 0.0130(10) Uani 1 1 d .
H9DA H 0.9850 0.5544 0.0906 0.016 Uiso 1 1 calc R
C10D C 1.06698(17) 0.5693(6) 0.12160(16) 0.0153(10) Uani 1 1 d .
C11D C 0.99298(18) 0.3741(6) 0.14469(17) 0.0147(10) Uani 1 1 d .
H11I H 1.0037 0.2836 0.1244 0.018 Uiso 1 1 calc R
H11J H 1.0148 0.3610 0.1777 0.018 Uiso 1 1 calc R
C12D C 0.93365(18) 0.3500(6) 0.14680(16) 0.0148(10) Uani 1 1 d .
H12F H 0.9293 0.2401 0.1629 0.018 Uiso 1 1 calc R
C13D C 0.91296(17) 0.4946(6) 0.17520(16) 0.0125(10) Uani 1 1 d .
C14D C 0.92677(17) 0.6627(6) 0.15333(16) 0.0124(9) Uani 1 1 d .
H14D H 0.9084 0.6593 0.1186 0.015 Uiso 1 1 calc R
C15D C 0.89679(18) 0.7958(6) 0.17693(17) 0.0154(10) Uani 1 1 d .
H15G H 0.9172 0.8268 0.2094 0.018 Uiso 1 1 calc R
H15H H 0.8900 0.8986 0.1568 0.018 Uiso 1 1 calc R
C16D C 0.84457(18) 0.7069(6) 0.18008(18) 0.0187(11) Uani 1 1 d .
H16G H 0.8144 0.7566 0.1566 0.022 Uiso 1 1 calc R
H16H H 0.8369 0.7198 0.2129 0.022 Uiso 1 1 calc R
C17D C 0.85097(17) 0.5157(6) 0.16849(16) 0.0117(9) Uani 1 1 d .
H17D H 0.8355 0.4995 0.1334 0.014 Uiso 1 1 calc R
C18D C 0.93894(18) 0.4760(6) 0.22892(15) 0.0167(10) Uani 1 1 d .
H18J H 0.9778 0.4616 0.2323 0.020 Uiso 1 1 calc R
H18K H 0.9239 0.3772 0.2423 0.020 Uiso 1 1 calc R
H18L H 0.9317 0.5774 0.2464 0.020 Uiso 1 1 calc R
C19D C 1.10318(18) 0.5479(7) 0.17132(17) 0.0233(11) Uani 1 1 d .
H19J H 1.1408 0.5625 0.1686 0.028 Uiso 1 1 calc R
H19K H 1.0982 0.4348 0.1837 0.028 Uiso 1 1 calc R
H19L H 1.0938 0.6328 0.1935 0.028 Uiso 1 1 calc R
C20D C 0.81833(17) 0.4035(6) 0.19684(17) 0.0168(10) Uani 1 1 d .
H20D H 0.8294 0.4315 0.2319 0.020 Uiso 1 1 calc R
C21D C 0.82632(19) 0.2128(6) 0.19066(18) 0.0214(11) Uani 1 1 d .
H21J H 0.8041 0.1501 0.2093 0.026 Uiso 1 1 calc R
H21K H 0.8642 0.1840 0.2024 0.026 Uiso 1 1 calc R
H21L H 0.8158 0.1829 0.1564 0.026 Uiso 1 1 calc R
C22D C 0.75859(17) 0.4524(7) 0.18006(16) 0.0188(10) Uani 1 1 d .
H22G H 0.7556 0.5767 0.1820 0.023 Uiso 1 1 calc R
H22H H 0.7472 0.4203 0.1457 0.023 Uiso 1 1 calc R
C23D C 0.71973(18) 0.3746(7) 0.20796(19) 0.0250(12) Uani 1 1 d .
H23G H 0.7192 0.2507 0.2034 0.030 Uiso 1 1 calc R
H23H H 0.7323 0.3978 0.2428 0.030 Uiso 1 1 calc R
C24D C 0.66421(18) 0.4424(7) 0.19204(15) 0.0177(10) Uani 1 1 d .
O25D O 1.04583(13) 0.6580(4) -0.03309(11) 0.0233(8) Uani 1 1 d .
H25D H 1.0573 0.7567 -0.0461 0.028 Uiso 1 1 d R
O26D O 0.90406(12) 0.3438(4) 0.09720(11) 0.0188(7) Uani 1 1 d .
H26D H 0.8833 0.2587 0.0939 0.023 Uiso 1 1 d R
O27D O 0.65439(13) 0.5855(4) 0.17691(12) 0.0247(8) Uani 1 1 d .
O28D O 0.62698(12) 0.3288(4) 0.19568(11) 0.0203(7) Uani 1 1 d .
H28D H 0.5963 0.3667 0.1823 0.024 Uiso 1 1 d R
O29D O 0.95954(11) 0.8910(4) 0.08957(11) 0.0167(7) Uani 1 1 d .
H29D H 0.9654 0.9870 0.0782 0.020 Uiso 1 1 d R

loop_
_atom_site_aniso_label
_atom_site_aniso_U_11
_atom_site_aniso_U_22
_atom_site_aniso_U_33
_atom_site_aniso_U_23
_atom_site_aniso_U_13
_atom_site_aniso_U_12
Se1E 0.0246(3) 0.0303(3) 0.0352(3) 0.0012(3) 0.0059(2) -0.0031(2)
Se2E 0.0264(3) 0.0219(3) 0.0511(4) -0.0016(3) -0.0025(2) 0.0009(2)
C1E 0.027(3) 0.016(3) 0.026(3) -0.002(2) 0.002(2) 0.001(2)
C2E 0.041(3) 0.028(3) 0.034(3) -0.004(3) 0.004(3) 0.006(3)
C3E 0.039(3) 0.022(3) 0.051(4) -0.012(3) -0.010(3) 0.003(3)
C4E 0.033(3) 0.020(3) 0.068(5) -0.007(3) 0.004(3) 0.002(3)
C5E 0.037(3) 0.026(3) 0.057(4) 0.008(3) 0.019(3) 0.005(3)
C6E 0.034(3) 0.027(3) 0.035(3) -0.001(3) 0.006(2) 0.006(3)
C7E 0.018(2) 0.020(3) 0.041(3) -0.011(2) 0.002(2) -0.004(2)
C8E 0.025(3) 0.033(3) 0.068(4) 0.001(3) 0.017(3) 0.003(3)
C9E 0.045(4) 0.035(4) 0.061(4) -0.010(3) 0.029(3) 0.002(3)
C10E 0.043(4) 0.040(4) 0.045(4) -0.009(3) 0.019(3) -0.005(3)
C11E 0.029(3) 0.048(4) 0.042(4) -0.012(3) 0.005(3) 0.010(3)
C12E 0.031(3) 0.041(4) 0.035(3) -0.010(3) 0.005(3) 0.006(3)
Se1F 0.0428(3) 0.0264(3) 0.0410(4) -0.0003(3) -0.0020(3) 0.0000(3)
Se2F 0.0369(3) 0.0391(4) 0.0349(3) 0.0031(3) 0.0108(3) 0.0067(3)
C1F 0.029(3) 0.020(3) 0.045(4) 0.002(3) 0.006(3) 0.004(2)
C2F 0.036(3) 0.031(3) 0.061(4) 0.001(3) 0.013(3) -0.006(3)
C3F 0.052(4) 0.030(3) 0.057(4) 0.005(3) 0.028(3) -0.003(3)
C4F 0.046(4) 0.033(3) 0.043(4) 0.006(3) 0.016(3) 0.009(3)
C5F 0.034(3) 0.052(4) 0.038(4) 0.001(3) 0.005(3) -0.010(3)
C6F 0.035(3) 0.040(4) 0.039(3) 0.005(3) 0.016(3) -0.010(3)
C7F 0.035(3) 0.019(3) 0.036(3) -0.002(2) 0.004(3) -0.010(2)
C8F 0.044(3) 0.027(3) 0.032(3) 0.008(3) 0.002(3) 0.000(3)
C9F 0.045(4) 0.023(3) 0.047(4) 0.007(3) 0.000(3) -0.003(3)
C10F 0.037(3) 0.022(3) 0.064(4) 0.006(3) 0.013(3) -0.001(3)
C11F 0.047(4) 0.035(4) 0.052(4) -0.012(3) 0.024(3) -0.001(3)
C12F 0.045(3) 0.030(3) 0.043(4) -0.002(3) 0.007(3) -0.003(3)
C1A 0.017(2) 0.018(3) 0.021(3) -0.002(2) 0.006(2) -0.004(2)
C2A 0.024(3) 0.012(2) 0.016(2) 0.0000(19) 0.009(2) 0.000(2)
C3A 0.017(2) 0.020(3) 0.012(2) 0.000(2) 0.0047(18) 0.003(2)
C4A 0.026(3) 0.013(2) 0.024(3) 0.000(2) 0.012(2) 0.000(2)
C5A 0.017(2) 0.020(3) 0.020(3) 0.006(2) 0.003(2) 0.004(2)
C6A 0.038(3) 0.022(3) 0.019(3) 0.003(2) 0.011(2) 0.005(2)
C7A 0.030(3) 0.013(2) 0.023(3) 0.004(2) 0.013(2) 0.000(2)
C8A 0.025(2) 0.017(2) 0.011(2) 0.000(2) 0.0066(19) 0.002(2)
C9A 0.021(2) 0.014(2) 0.013(2) -0.006(2) 0.0014(19) -0.003(2)
C10A 0.015(2) 0.018(3) 0.019(3) -0.002(2) 0.007(2) -0.002(2)
C11A 0.026(3) 0.012(2) 0.023(3) -0.003(2) 0.011(2) -0.006(2)
C12A 0.019(2) 0.014(2) 0.023(3) -0.002(2) 0.011(2) -0.003(2)
C13A 0.021(3) 0.017(2) 0.013(2) -0.002(2) 0.005(2) -0.005(2)
C14A 0.023(2) 0.015(3) 0.017(2) -0.002(2) 0.0083(19) 0.001(2)
C15A 0.027(3) 0.022(3) 0.016(3) -0.001(2) 0.006(2) -0.002(2)
C16A 0.025(3) 0.019(3) 0.019(3) -0.001(2) 0.012(2) -0.006(2)
C17A 0.020(2) 0.016(2) 0.015(2) -0.003(2) 0.004(2) -0.004(2)
C18A 0.017(2) 0.027(3) 0.022(3) -0.006(2) 0.006(2) -0.006(2)
C19A 0.022(3) 0.041(3) 0.024(3) -0.001(3) -0.001(2) -0.001(2)
C20A 0.020(2) 0.023(3) 0.009(2) -0.001(2) 0.0036(18) -0.001(2)
C21A 0.025(3) 0.023(3) 0.026(3) -0.006(2) 0.008(2) -0.002(2)
C22A 0.019(2) 0.026(3) 0.016(2) 0.000(2) 0.0073(19) -0.002(2)
C23A 0.027(3) 0.034(3) 0.020(3) 0.005(2) 0.004(2) -0.004(3)
C24A 0.025(3) 0.034(3) 0.010(2) 0.002(2) -0.004(2) -0.007(2)
O25A 0.0312(18) 0.0158(17) 0.0145(16) -0.0015(14) 0.0089(14) 0.0005(15)
O26A 0.031(2) 0.027(2) 0.0202(19) 0.0034(16) 0.0116(15) -0.0063(17)
O27A 0.091(4) 0.061(3) 0.036(3) -0.004(2) 0.010(2) -0.052(3)
O28A 0.031(2) 0.102(4) 0.042(3) 0.021(3) 0.0059(19) 0.023(3)
O29A 0.035(2) 0.025(2) 0.0209(18) -0.0088(16) 0.0129(15) -0.0124(17)
C1B 0.023(3) 0.022(3) 0.023(3) 0.006(2) 0.006(2) 0.004(2)
C2B 0.026(3) 0.018(2) 0.016(2) -0.001(2) 0.012(2) 0.002(2)
C3B 0.023(2) 0.022(3) 0.013(2) 0.001(2) 0.0059(19) -0.002(2)
C4B 0.028(3) 0.019(3) 0.016(3) 0.003(2) 0.008(2) -0.001(2)
C5B 0.023(3) 0.020(3) 0.015(3) -0.005(2) 0.004(2) -0.003(2)
C6B 0.036(3) 0.019(3) 0.022(3) -0.003(2) 0.011(2) -0.002(2)
C7B 0.035(3) 0.015(3) 0.020(3) -0.002(2) 0.009(2) 0.004(2)
C8B 0.025(3) 0.016(2) 0.012(2) 0.000(2) 0.002(2) 0.004(2)
C9B 0.025(3) 0.016(2) 0.013(2) 0.000(2) 0.007(2) 0.005(2)
C10B 0.025(3) 0.016(3) 0.016(2) 0.002(2) 0.005(2) 0.004(2)
C11B 0.029(3) 0.014(3) 0.019(3) 0.002(2) 0.011(2) 0.011(2)
C12B 0.023(3) 0.019(3) 0.015(2) 0.004(2) 0.005(2) 0.009(2)
C13B 0.018(2) 0.019(2) 0.015(2) 0.001(2) 0.008(2) 0.006(2)
C14B 0.020(2) 0.017(3) 0.013(2) 0.004(2) 0.0042(19) 0.008(2)
C15B 0.026(3) 0.020(3) 0.019(3) -0.003(2) 0.006(2) 0.007(2)
C16B 0.024(3) 0.019(3) 0.022(3) -0.002(2) 0.010(2) 0.005(2)
C17B 0.019(2) 0.014(2) 0.020(3) 0.003(2) 0.007(2) 0.005(2)
C18B 0.019(2) 0.029(3) 0.016(2) 0.003(2) 0.004(2) 0.007(2)
C19B 0.022(3) 0.036(3) 0.022(3) 0.001(2) 0.002(2) 0.005(2)
C20B 0.020(2) 0.022(3) 0.015(2) 0.002(2) 0.0018(19) 0.007(2)
C21B 0.021(3) 0.021(3) 0.024(3) 0.001(2) 0.006(2) 0.005(2)
C22B 0.020(2) 0.025(3) 0.019(2) 0.001(2) 0.0038(19) 0.007(2)
C23B 0.022(3) 0.027(3) 0.029(3) -0.002(2) 0.004(2) 0.001(2)
C24B 0.026(3) 0.035(3) 0.018(3) -0.003(2) -0.001(2) 0.010(3)
O25B 0.044(2) 0.027(2) 0.0136(18) -0.0007(15) 0.0104(15) 0.0070(18)
O26B 0.037(2) 0.026(2) 0.0177(18) -0.0078(16) 0.0102(15) 0.0081(17)
O27B 0.085(4) 0.065(4) 0.034(2) 0.011(2) 0.016(2) 0.053(3)
O28B 0.024(2) 0.119(5) 0.068(3) -0.046(3) 0.012(2) -0.029(3)
O29B 0.039(2) 0.029(2) 0.0236(19) 0.0078(17) 0.0104(16) 0.0145(18)
C1C 0.014(2) 0.018(3) 0.025(3) 0.001(2) 0.0074(19) -0.005(2)
C2C 0.027(3) 0.016(3) 0.021(3) 0.003(2) 0.010(2) 0.000(2)
C3C 0.018(2) 0.017(3) 0.021(2) -0.002(2) 0.0079(19) 0.000(2)
C4C 0.018(2) 0.016(2) 0.014(2) -0.001(2) 0.0029(19) -0.001(2)
C5C 0.013(2) 0.014(2) 0.017(2) 0.003(2) 0.0007(19) 0.0016(19)
C6C 0.014(2) 0.017(2) 0.015(2) 0.002(2) -0.0006(18) 0.003(2)
C7C 0.011(2) 0.012(2) 0.013(2) 0.0037(19) -0.0021(18) 0.0016(19)
C8C 0.015(2) 0.009(2) 0.009(2) 0.0017(18) 0.0036(18) -0.0017(18)
C9C 0.013(2) 0.011(2) 0.012(2) 0.0019(19) 0.0010(18) 0.0003(19)
C10C 0.012(2) 0.015(2) 0.017(2) 0.000(2) 0.0016(18) -0.0019(19)
C11C 0.017(2) 0.010(2) 0.018(2) 0.0025(19) 0.0051(19) -0.0018(19)
C12C 0.016(2) 0.011(2) 0.014(2) -0.0023(19) 0.0052(19) -0.0002(19)
C13C 0.016(2) 0.011(2) 0.013(2) -0.0018(19) 0.0006(19) 0.0013(19)
C14C 0.014(2) 0.007(2) 0.011(2) -0.0005(18) 0.0030(17) -0.0035(18)
C15C 0.020(2) 0.012(2) 0.019(3) 0.004(2) 0.011(2) -0.001(2)
C16C 0.012(2) 0.012(2) 0.027(3) -0.002(2) 0.006(2) -0.0018(19)
C17C 0.013(2) 0.010(2) 0.017(2) -0.0009(19) 0.0046(19) -0.0024(18)
C18C 0.019(2) 0.021(3) 0.015(2) -0.001(2) 0.0034(19) -0.003(2)
C19C 0.018(2) 0.021(3) 0.026(3) -0.004(2) 0.002(2) -0.006(2)
C20C 0.020(2) 0.013(2) 0.016(2) -0.002(2) 0.0065(19) 0.002(2)
C21C 0.021(2) 0.010(2) 0.026(3) 0.001(2) 0.005(2) 0.002(2)
C22C 0.014(2) 0.020(3) 0.022(3) -0.004(2) 0.0050(19) -0.001(2)
C23C 0.020(2) 0.020(3) 0.023(3) -0.006(2) 0.006(2) 0.002(2)
C24C 0.021(2) 0.018(3) 0.016(2) -0.001(2) 0.0100(19) -0.001(2)
O25C 0.036(2) 0.024(2) 0.0156(17) 0.0028(15) 0.0096(15) -0.0013(17)
O26C 0.0202(17) 0.0164(17) 0.0170(17) 0.0057(14) 0.0060(14) 0.0063(14)
O27C 0.0231(19) 0.0170(19) 0.039(2) -0.0069(17) 0.0095(16) -0.0012(15)
O28C 0.0156(17) 0.0204(18) 0.0261(19) -0.0065(15) 0.0003(14) -0.0005(15)
O29C 0.0137(15) 0.0126(17) 0.0161(16) -0.0044(14) 0.0017(12) 0.0012(13)
C1D 0.015(2) 0.016(2) 0.026(3) 0.000(2) 0.0069(19) 0.001(2)
C2D 0.027(3) 0.012(2) 0.025(3) 0.000(2) 0.014(2) 0.001(2)
C3D 0.020(2) 0.015(2) 0.020(2) 0.001(2) 0.0115(19) -0.001(2)
C4D 0.019(2) 0.010(2) 0.020(3) -0.001(2) 0.009(2) -0.0010(19)
C5D 0.015(2) 0.018(3) 0.021(3) -0.003(2) 0.005(2) -0.004(2)
C6D 0.017(2) 0.019(3) 0.021(3) -0.004(2) 0.0052(19) -0.006(2)
C7D 0.017(2) 0.012(2) 0.017(2) -0.003(2) 0.0051(19) -0.002(2)
C8D 0.019(2) 0.010(2) 0.013(2) -0.0010(19) 0.0054(18) -0.0008(19)
C9D 0.013(2) 0.013(2) 0.014(2) 0.0012(19) 0.0061(19) -0.0009(19)
C10D 0.010(2) 0.018(2) 0.018(3) -0.001(2) 0.0053(19) -0.001(2)
C11D 0.018(2) 0.011(2) 0.018(2) -0.0011(19) 0.0085(19) 0.0009(19)
C12D 0.018(2) 0.012(2) 0.015(2) 0.002(2) 0.0045(19) -0.002(2)
C13D 0.013(2) 0.012(2) 0.014(2) -0.0006(19) 0.0068(19) 0.0005(19)
C14D 0.014(2) 0.012(2) 0.011(2) 0.0037(19) 0.0037(17) 0.0007(19)
C15D 0.021(2) 0.013(2) 0.014(2) -0.004(2) 0.008(2) 0.001(2)
C16D 0.015(2) 0.017(3) 0.026(3) 0.000(2) 0.009(2) 0.006(2)
C17D 0.011(2) 0.015(2) 0.011(2) 0.0031(19) 0.0051(18) 0.0022(18)
C18D 0.018(2) 0.021(3) 0.011(2) 0.002(2) 0.0016(18) 0.003(2)
C19D 0.017(2) 0.029(3) 0.024(3) 0.006(2) 0.005(2) 0.002(2)
C20D 0.012(2) 0.018(3) 0.020(2) 0.000(2) 0.0032(18) -0.002(2)
C21D 0.020(2) 0.020(3) 0.027(3) 0.000(2) 0.012(2) -0.005(2)
C22D 0.017(2) 0.023(3) 0.016(2) 0.001(2) 0.0042(19) 0.001(2)
C23D 0.014(2) 0.027(3) 0.035(3) 0.015(2) 0.008(2) 0.002(2)
C24D 0.018(2) 0.026(3) 0.010(2) 0.001(2) 0.0061(18) -0.002(2)
O25D 0.039(2) 0.0178(18) 0.0166(17) -0.0009(15) 0.0147(15) -0.0025(16)
O26D 0.0193(17) 0.0185(18) 0.0192(18) -0.0053(15) 0.0050(14) -0.0047(15)
O27D 0.0194(18) 0.0200(19) 0.034(2) 0.0097(16) 0.0031(15) 0.0014(15)
O28D 0.0136(16) 0.0208(18) 0.0246(19) 0.0021(15) -0.0002(14) -0.0009(14)
O29D 0.0164(16) 0.0135(17) 0.0199(17) 0.0053(14) 0.0029(13) -0.0002(14)

loop_
_atom_type_symbol
_atom_type_description
_atom_type_scat_dispersion_real
_atom_type_scat_dispersion_imag
_atom_type_scat_source
C C 0.0033 0.0016 'International Tables Vol C Tables 4.2.6.8 and 6.1.1.4'
H H 0.0000 0.0000 'International Tables Vol C Tables 4.2.6.8 and 6.1.1.4'
O O 0.0106 0.0060 'International Tables Vol C Tables 4.2.6.8 and 6.1.1.4'
Se Se -0.0929 2.2259 'International Tables Vol C Tables 4.2.6.8 and 6.1.1.4'

loop_
_geom_angle_atom_site_label_1
_geom_angle_atom_site_label_2
_geom_angle_atom_site_label_3
_geom_angle
C1E Se1E Se2E 100.69(15)
C7E Se2E Se1E 102.24(15)
C6E C1E C2E 119.2(5)
C6E C1E Se1E 122.0(4)
C2E C1E Se1E 118.8(4)
C3E C2E C1E 118.6(5)
C3E C2E H2EA 120.7
C1E C2E H2EA 120.7
C4E C3E C2E 121.1(6)
C4E C3E H3EA 119.4
C2E C3E H3EA 119.4
C3E C4E C5E 120.3(6)
C3E C4E H4EA 119.8
C5E C4E H4EA 119.8
C4E C5E C6E 120.7(6)
C4E C5E H5EA 119.7
C6E C5E H5EA 119.7
C1E C6E C5E 120.0(6)
C1E C6E H6EA 120.0
C5E C6E H6EA 120.0
C12E C7E C8E 119.7(6)
C12E C7E Se2E 124.2(4)
C8E C7E Se2E 116.0(4)
C9E C8E C7E 119.8(5)
C9E C8E H8EA 120.1
C7E C8E H8EA 120.1
C10E C9E C8E 120.3(6)
C10E C9E H9EA 119.8
C8E C9E H9EA 119.8
C9E C10E C11E 120.1(6)
C9E C10E H10A 119.9
C11E C10E H10A 119.9
C10E C11E C12E 120.0(6)
C10E C11E H11A 120.0
C12E C11E H11A 120.0
C7E C12E C11E 120.1(5)
C7E C12E H12A 120.0
C11E C12E H12A 120.0
C1F Se1F Se2F 102.41(17)
C7F Se2F Se1F 100.82(16)
C6F C1F C2F 119.3(6)
C6F C1F Se1F 124.2(4)
C2F C1F Se1F 116.4(4)
C3F C2F C1F 120.2(6)
C3F C2F H2FA 119.9
C1F C2F H2FA 119.9
C2F C3F C4F 120.9(6)
C2F C3F H3FA 119.5
C4F C3F H3FA 119.5
C5F C4F C3F 118.1(6)
C5F C4F H4FA 121.0
C3F C4F H4FA 121.0
C4F C5F C6F 121.6(6)
C4F C5F H5FA 119.2
C6F C5F H5FA 119.2
C1F C6F C5F 119.9(5)
C1F C6F H6FA 120.1
C5F C6F H6FA 120.1
C12F C7F C8F 119.6(6)
C12F C7F Se2F 121.2(4)
C8F C7F Se2F 119.2(4)
C9F C8F C7F 119.8(6)
C9F C8F H8FA 120.1
C7F C8F H8FA 120.1
C8F C9F C10F 120.9(6)
C8F C9F H9FA 119.5
C10F C9F H9FA 119.5
C11F C10F C9F 119.7(6)
C11F C10F H10B 120.1
C9F C10F H10B 120.1
C10F C11F C12F 120.4(6)
C10F C11F H11B 119.8
C12F C11F H11B 119.8
C7F C12F C11F 119.5(6)
C7F C12F H12B 120.2
C11F C12F H12B 120.2
C2A C1A C10A 114.4(4)
C2A C1A H1AA 108.7
C10A C1A H1AA 108.7
C2A C1A H1AB 108.7
C10A C1A H1AB 108.7
H1AA C1A H1AB 107.6
C1A C2A C3A 109.8(4)
C1A C2A H2AA 109.7
C3A C2A H2AA 109.7
C1A C2A H2AB 109.7
C3A C2A H2AB 109.7
H2AA C2A H2AB 108.2
O25A C3A C4A 109.2(4)
O25A C3A C2A 109.5(4)
C4A C3A C2A 110.2(4)
O25A C3A H3AA 109.3
C4A C3A H3AA 109.3
C2A C3A H3AA 109.3
C3A C4A C5A 113.6(4)
C3A C4A H4AA 108.8
C5A C4A H4AA 108.8
C3A C4A H4AB 108.8
C5A C4A H4AB 108.8
H4AA C4A H4AB 107.7
C4A C5A C6A 110.8(4)
C4A C5A C10A 113.3(4)
C6A C5A C10A 111.7(4)
C4A C5A H5AA 106.9
C6A C5A H5AA 106.9
C10A C5A H5AA 106.9
C7A C6A C5A 114.6(4)
C7A C6A H6AA 108.6
C5A C6A H6AA 108.6
C7A C6A H6AB 108.6
C5A C6A H6AB 108.6
H6AA C6A H6AB 107.6
O29A C7A C6A 109.6(4)
O29A C7A C8A 110.4(4)
C6A C7A C8A 110.8(4)
O29A C7A H7AA 108.7
C6A C7A H7AA 108.7
C8A C7A H7AA 108.7
C7A C8A C9A 113.5(4)
C7A C8A C14A 111.0(4)
C9A C8A C14A 110.0(4)
C7A C8A H8AA 107.4
C9A C8A H8AA 107.4
C14A C8A H8AA 107.4
C8A C9A C11A 111.4(4)
C8A C9A C10A 111.7(4)
C11A C9A C10A 113.5(4)
C8A C9A H9AA 106.6
C11A C9A H9AA 106.6
C10A C9A H9AA 106.6
C19A C10A C9A 111.5(4)
C19A C10A C1A 106.7(4)
C9A C10A C1A 112.8(4)
C19A C10A C5A 109.0(4)
C9A C10A C5A 109.6(4)
C1A C10A C5A 107.1(4)
C9A C11A C12A 114.5(4)
C9A C11A H11C 108.6
C12A C11A H11C 108.6
C9A C11A H11D 108.6
C12A C11A H11D 108.6
H11C C11A H11D 107.6
O26A C12A C13A 111.2(4)
O26A C12A C11A 109.5(4)
C13A C12A C11A 110.4(4)
O26A C12A H12C 108.6
C13A C12A H12C 108.6
C11A C12A H12C 108.6
C18A C13A C14A 112.7(4)
C18A C13A C12A 109.4(4)
C14A C13A C12A 107.6(4)
C18A C13A C17A 109.2(4)
C14A C13A C17A 100.3(4)
C12A C13A C17A 117.4(4)
C15A C14A C8A 118.0(4)
C15A C14A C13A 104.3(3)
C8A C14A C13A 114.2(4)
C15A C14A H14A 106.5
C8A C14A H14A 106.5
C13A C14A H14A 106.5
C14A C15A C16A 103.9(4)
C14A C15A H15A 111.0
C16A C15A H15A 111.0
C14A C15A H15B 111.0
C16A C15A H15B 111.0
H15A C15A H15B 109.0
C15A C16A C17A 107.0(4)
C15A C16A H16A 110.3
C17A C16A H16A 110.3
C15A C16A H16B 110.3
C17A C16A H16B 110.3
H16A C16A H16B 108.6
C20A C17A C13A 120.6(4)
C20A C17A C16A 110.8(4)
C13A C17A C16A 103.4(4)
C20A C17A H17A 107.1
C13A C17A H17A 107.1
C16A C17A H17A 107.1
C13A C18A H18A 109.5
C13A C18A H18B 109.5
H18A C18A H18B 109.5
C13A C18A H18C 109.5
H18A C18A H18C 109.5
H18B C18A H18C 109.5
C10A C19A H19A 109.5
C10A C19A H19B 109.5
H19A C19A H19B 109.5
C10A C19A H19C 109.5
H19A C19A H19C 109.5
H19B C19A H19C 109.5
C21A C20A C17A 114.4(4)
C21A C20A C22A 110.2(4)
C17A C20A C22A 111.3(4)
C21A C20A H20A 106.8
C17A C20A H20A 106.8
C22A C20A H20A 106.8
C20A C21A H21A 109.5
C20A C21A H21B 109.5
H21A C21A H21B 109.5
C20A C21A H21C 109.5
H21A C21A H21C 109.5
H21B C21A H21C 109.5
C23A C22A C20A 114.5(4)
C23A C22A H22A 108.6
C20A C22A H22A 108.6
C23A C22A H22B 108.6
C20A C22A H22B 108.6
H22A C22A H22B 107.6
C24A C23A C22A 112.6(4)
C24A C23A H23A 109.1
C22A C23A H23A 109.1
C24A C23A H23B 109.1
C22A C23A H23B 109.1
H23A C23A H23B 107.8
O27A C24A O28A 126.1(6)
O27A C24A C23A 117.7(5)
O28A C24A C23A 116.2(5)
C3A O25A H25A 109.2
C12A O26A H26A 109.4
C24A O27A H27B 108.8
C7A O29A H29A 109.4
C2B C1B C10B 115.0(4)
C2B C1B H1BA 108.5
C10B C1B H1BA 108.5
C2B C1B H1BB 108.5
C10B C1B H1BB 108.5
H1BA C1B H1BB 107.5
C3B C2B C1B 109.6(4)
C3B C2B H2BA 109.8
C1B C2B H2BA 109.8
C3B C2B H2BB 109.8
C1B C2B H2BB 109.8
H2BA C2B H2BB 108.2
O25B C3B C2B 109.6(4)
O25B C3B C4B 108.2(4)
C2B C3B C4B 110.6(4)
O25B C3B H3BA 109.5
C2B C3B H3BA 109.5
C4B C3B H3BA 109.5
C3B C4B C5B 112.2(4)
C3B C4B H4BA 109.2
C5B C4B H4BA 109.2
C3B C4B H4BB 109.2
C5B C4B H4BB 109.2
H4BA C4B H4BB 107.9
C6B C5B C10B 112.5(4)
C6B C5B C4B 109.7(4)
C10B C5B C4B 112.8(4)
C6B C5B H5BA 107.2
C10B C5B H5BA 107.2
C4B C5B H5BA 107.2
C7B C6B C5B 114.4(4)
C7B C6B H6BA 108.7
C5B C6B H6BA 108.7
C7B C6B H6BB 108.7
C5B C6B H6BB 108.7
H6BA C6B H6BB 107.6
O29B C7B C6B 110.2(4)
O29B C7B C8B 109.9(4)
C6B C7B C8B 111.9(4)
O29B C7B H7BA 108.2
C6B C7B H7BA 108.2
C8B C7B H7BA 108.2
C9B C8B C7B 113.1(4)
C9B C8B C14B 110.1(4)
C7B C8B C14B 111.2(4)
C9B C8B H8BA 107.4
C7B C8B H8BA 107.4
C14B C8B H8BA 107.4
C8B C9B C11B 110.9(4)
C8B C9B C10B 111.8(4)
C11B C9B C10B 113.4(4)
C8B C9B H9BA 106.8
C11B C9B H9BA 106.8
C10B C9B H9BA 106.8
C19B C10B C5B 109.3(4)
C19B C10B C1B 106.9(4)
C5B C10B C1B 107.4(4)
C19B C10B C9B 110.9(4)
C5B C10B C9B 109.3(4)
C1B C10B C9B 113.0(4)
C12B C11B C9B 114.8(4)
C12B C11B H11E 108.6
C9B C11B H11E 108.6
C12B C11B H11F 108.6
C9B C11B H11F 108.6
H11E C11B H11F 107.5
O26B C12B C11B 109.9(4)
O26B C12B C13B 110.3(4)
C11B C12B C13B 110.4(4)
O26B C12B H12D 108.7
C11B C12B H12D 108.7
C13B C12B H12D 108.7
C18B C13B C14B 112.8(4)
C18B C13B C12B 109.0(4)
C14B C13B C12B 107.8(4)
C18B C13B C17B 109.7(4)
C14B C13B C17B 99.5(3)
C12B C13B C17B 117.8(4)
C15B C14B C8B 118.5(4)
C15B C14B C13B 104.3(4)
C8B C14B C13B 114.3(4)
C15B C14B H14B 106.3
C8B C14B H14B 106.3
C13B C14B H14B 106.3
C14B C15B C16B 104.2(4)
C14B C15B H15C 110.9
C16B C15B H15C 110.9
C14B C15B H15D 110.9
C16B C15B H15D 110.9
H15C C15B H15D 108.9
C15B C16B C17B 107.2(4)
C15B C16B H16C 110.3
C17B C16B H16C 110.3
C15B C16B H16D 110.3
C17B C16B H16D 110.3
H16C C16B H16D 108.5
C20B C17B C16B 111.6(4)
C20B C17B C13B 119.5(4)
C16B C17B C13B 103.4(4)
C20B C17B H17B 107.2
C16B C17B H17B 107.2
C13B C17B H17B 107.2
C13B C18B H18D 109.5
C13B C18B H18E 109.5
H18D C18B H18E 109.5
C13B C18B H18F 109.5
H18D C18B H18F 109.5
H18E C18B H18F 109.5
C10B C19B H19D 109.5
C10B C19B H19E 109.5
H19D C19B H19E 109.5
C10B C19B H19F 109.5
H19D C19B H19F 109.5
H19E C19B H19F 109.5
C21B C20B C22B 110.3(4)
C21B C20B C17B 113.6(4)
C22B C20B C17B 110.9(4)
C21B C20B H20B 107.3
C22B C20B H20B 107.3
C17B C20B H20B 107.3
C20B C21B H21D 109.5
C20B C21B H21E 109.5
H21D C21B H21E 109.5
C20B C21B H21F 109.5
H21D C21B H21F 109.5
H21E C21B H21F 109.5
C23B C22B C20B 114.1(4)
C23B C22B H22C 108.7
C20B C22B H22C 108.7
C23B C22B H22D 108.7
C20B C22B H22D 108.7
H22C C22B H22D 107.6
C24B C23B C22B 112.9(4)
C24B C23B H23C 109.0
C22B C23B H23C 109.0
C24B C23B H23D 109.0
C22B C23B H23D 109.0
H23C C23B H23D 107.8
O28B C24B O27B 126.0(6)
O28B C24B C23B 120.4(5)
O27B C24B C23B 113.6(5)
C3B O25B H25B 109.3
C12B O26B H26B 109.2
C24B O27B H27A 108.7
C7B O29B H29B 108.9
C2C C1C C10C 115.1(4)
C2C C1C H1CA 108.5
C10C C1C H1CA 108.5
C2C C1C H1CB 108.5
C10C C1C H1CB 108.5
H1CA C1C H1CB 107.5
C3C C2C C1C 110.3(4)
C3C C2C H2CA 109.6
C1C C2C H2CA 109.6
C3C C2C H2CB 109.6
C1C C2C H2CB 109.6
H2CA C2C H2CB 108.1
O25C C3C C4C 108.7(4)
O25C C3C C2C 110.7(4)
C4C C3C C2C 109.7(4)
O25C C3C H3CA 109.2
C4C C3C H3CA 109.2
C2C C3C H3CA 109.2
C3C C4C C5C 112.6(4)
C3C C4C H4CA 109.1
C5C C4C H4CA 109.1
C3C C4C H4CB 109.1
C5C C4C H4CB 109.1
H4CA C4C H4CB 107.8
C4C C5C C6C 110.9(4)
C4C C5C C10C 113.4(4)
C6C C5C C10C 111.7(3)
C4C C5C H5CA 106.8
C6C C5C H5CA 106.8
C10C C5C H5CA 106.8
C7C C6C C5C 114.5(4)
C7C C6C H6CA 108.6
C5C C6C H6CA 108.6
C7C C6C H6CB 108.6
C5C C6C H6CB 108.6
H6CA C6C H6CB 107.6
O29C C7C C6C 111.5(4)
O29C C7C C8C 107.3(3)
C6C C7C C8C 111.6(4)
O29C C7C H7CA 108.8
C6C C7C H7CA 108.8
C8C C7C H7CA 108.8
C14C C8C C7C 111.1(4)
C14C C8C C9C 109.0(3)
C7C C8C C9C 113.5(3)
C14C C8C H8CA 107.7
C7C C8C H8CA 107.7
C9C C8C H8CA 107.7
C8C C9C C11C 109.5(3)
C8C C9C C10C 112.5(3)
C11C C9C C10C 113.7(4)
C8C C9C H9CA 106.9
C11C C9C H9CA 106.9
C10C C9C H9CA 106.9
C1C C10C C19C 107.2(4)
C1C C10C C5C 107.3(4)
C19C C10C C5C 109.5(4)
C1C C10C C9C 112.8(4)
C19C C10C C9C 110.8(4)
C5C C10C C9C 109.2(4)
C12C C11C C9C 114.4(4)
C12C C11C H11G 108.7
C9C C11C H11G 108.7
C12C C11C H11H 108.7
C9C C11C H11H 108.7
H11G C11C H11H 107.6
O26C C12C C11C 107.2(3)
O26C C12C C13C 111.0(3)
C11C C12C C13C 111.1(4)
O26C C12C H12E 109.2
C11C C12C H12E 109.2
C13C C12C H12E 109.2
C14C C13C C18C 113.1(4)
C14C C13C C12C 107.7(3)
C18C C13C C12C 109.4(4)
C14C C13C C17C 99.5(3)
C18C C13C C17C 109.3(3)
C12C C13C C17C 117.6(4)
C8C C14C C15C 118.2(4)
C8C C14C C13C 115.4(4)
C15C C14C C13C 104.8(3)
C8C C14C H14C 105.8
C15C C14C H14C 105.8
C13C C14C H14C 105.8
C14C C15C C16C 103.1(4)
C14C C15C H15E 111.1
C16C C15C H15E 111.1
C14C C15C H15F 111.1
C16C C15C H15F 111.1
H15E C15C H15F 109.1
C15C C16C C17C 107.3(3)
C15C C16C H16E 110.3
C17C C16C H16E 110.3
C15C C16C H16F 110.3
C17C C16C H16F 110.3
H16E C16C H16F 108.5
C20C C17C C13C 121.5(4)
C20C C17C C16C 111.2(4)
C13C C17C C16C 103.2(4)
C20C C17C H17C 106.7
C13C C17C H17C 106.7
C16C C17C H17C 106.7
C13C C18C H18G 109.5
C13C C18C H18H 109.5
H18G C18C H18H 109.5
C13C C18C H18I 109.5
H18G C18C H18I 109.5
H18H C18C H18I 109.5
C10C C19C H19G 109.5
C10C C19C H19H 109.5
H19G C19C H19H 109.5
C10C C19C H19I 109.5
H19G C19C H19I 109.5
H19H C19C H19I 109.5
C22C C20C C21C 111.0(4)
C22C C20C C17C 107.3(4)
C21C C20C C17C 113.8(4)
C22C C20C H20C 108.2
C21C C20C H20C 108.2
C17C C20C H20C 108.2
C20C C21C H21G 109.5
C20C C21C H21H 109.5
H21G C21C H21H 109.5
C20C C21C H21I 109.5
H21G C21C H21I 109.5
H21H C21C H21I 109.5
C23C C22C C20C 116.5(4)
C23C C22C H22E 108.2
C20C C22C H22E 108.2
C23C C22C H22F 108.2
C20C C22C H22F 108.2
H22E C22C H22F 107.3
C24C C23C C22C 112.5(4)
C24C C23C H23E 109.1
C22C C23C H23E 109.1
C24C C23C H23F 109.1
C22C C23C H23F 109.1
H23E C23C H23F 107.8
O27C C24C O28C 123.6(4)
O27C C24C C23C 123.6(4)
O28C C24C C23C 112.8(4)
C3C O25C H25C 109.2
C12C O26C H26C 107.1
C24C O28C H28C 109.0
C7C O29C H29C 109.8
C2D C1D C10D 115.2(4)
C2D C1D H1DA 108.5
C10D C1D H1DA 108.5
C2D C1D H1DB 108.5
C10D C1D H1DB 108.5
H1DA C1D H1DB 107.5
C1D C2D C3D 110.2(4)
C1D C2D H2DA 109.6
C3D C2D H2DA 109.6
C1D C2D H2DB 109.6
C3D C2D H2DB 109.6
H2DA C2D H2DB 108.1
O25D C3D C4D 108.8(4)
O25D C3D C2D 108.7(4)
C4D C3D C2D 109.5(4)
O25D C3D H3DA 109.9
C4D C3D H3DA 109.9
C2D C3D H3DA 109.9
C3D C4D C5D 113.1(4)
C3D C4D H4DA 108.9
C5D C4D H4DA 108.9
C3D C4D H4DB 108.9
C5D C4D H4DB 108.9
H4DA C4D H4DB 107.8
C6D C5D C4D 110.6(4)
C6D C5D C10D 112.5(4)
C4D C5D C10D 113.2(4)
C6D C5D H5DA 106.7
C4D C5D H5DA 106.7
C10D C5D H5DA 106.7
C5D C6D C7D 114.3(4)
C5D C6D H6DA 108.7
C7D C6D H6DA 108.7
C5D C6D H6DB 108.7
C7D C6D H6DB 108.7
H6DA C6D H6DB 107.6
O29D C7D C6D 111.9(4)
O29D C7D C8D 107.3(4)
C6D C7D C8D 110.9(4)
O29D C7D H7DA 108.9
C6D C7D H7DA 108.9
C8D C7D H7DA 108.9
C14D C8D C9D 109.1(4)
C14D C8D C7D 110.4(4)
C9D C8D C7D 114.0(3)
C14D C8D H8DA 107.7
C9D C8D H8DA 107.7
C7D C8D H8DA 107.7
C8D C9D C11D 109.5(3)
C8D C9D C10D 111.7(4)
C11D C9D C10D 114.2(4)
C8D C9D H9DA 107.0
C11D C9D H9DA 107.0
C10D C9D H9DA 107.0
C19D C10D C1D 107.5(4)
C19D C10D C5D 108.8(4)
C1D C10D C5D 107.6(3)
C19D C10D C9D 111.0(4)
C1D C10D C9D 112.2(4)
C5D C10D C9D 109.6(4)
C12D C11D C9D 114.4(4)
C12D C11D H11I 108.6
C9D C11D H11I 108.6
C12D C11D H11J 108.6
C9D C11D H11J 108.6
H11I C11D H11J 107.6
O26D C12D C11D 106.9(3)
O26D C12D C13D 111.2(4)
C11D C12D C13D 111.5(4)
O26D C12D H12F 109.1
C11D C12D H12F 109.1
C13D C12D H12F 109.1
C18D C13D C14D 113.1(4)
C18D C13D C12D 108.5(4)
C14D C13D C12D 107.7(3)
C18D C13D C17D 110.8(3)
C14D C13D C17D 99.5(3)
C12D C13D C17D 117.1(4)
C15D C14D C8D 119.1(4)
C15D C14D C13D 104.4(3)
C8D C14D C13D 115.0(4)
C15D C14D H14D 105.8
C8D C14D H14D 105.8
C13D C14D H14D 105.8
C16D C15D C14D 102.9(4)
C16D C15D H15G 111.2
C14D C15D H15G 111.2
C16D C15D H15H 111.2
C14D C15D H15H 111.2
H15G C15D H15H 109.1
C15D C16D C17D 107.9(4)
C15D C16D H16G 110.1
C17D C16D H16G 110.1
C15D C16D H16H 110.1
C17D C16D H16H 110.1
H16G C16D H16H 108.4
C20D C17D C13D 120.7(4)
C20D C17D C16D 111.1(4)
C13D C17D C16D 102.9(4)
C20D C17D H17D 107.2
C13D C17D H17D 107.2
C16D C17D H17D 107.2
C13D C18D H18J 109.5
C13D C18D H18K 109.5
H18J C18D H18K 109.5
C13D C18D H18L 109.5
H18J C18D H18L 109.5
H18K C18D H18L 109.5
C10D C19D H19J 109.5
C10D C19D H19K 109.5
H19J C19D H19K 109.5
C10D C19D H19L 109.5
H19J C19D H19L 109.5
H19K C19D H19L 109.5
C21D C20D C17D 114.2(4)
C21D C20D C22D 110.8(4)
C17D C20D C22D 107.0(4)
C21D C20D H20D 108.2
C17D C20D H20D 108.2
C22D C20D H20D 108.2
C20D C21D H21J 109.5
C20D C21D H21K 109.5
H21J C21D H21K 109.5
C20D C21D H21L 109.5
H21J C21D H21L 109.5
H21K C21D H21L 109.5
C23D C22D C20D 116.2(4)
C23D C22D H22G 108.2
C20D C22D H22G 108.2
C23D C22D H22H 108.2
C20D C22D H22H 108.2
H22G C22D H22H 107.4
C24D C23D C22D 111.9(4)
C24D C23D H23G 109.2
C22D C23D H23G 109.2
C24D C23D H23H 109.2
C22D C23D H23H 109.2
H23G C23D H23H 107.9
O27D C24D O28D 124.0(4)
O27D C24D C23D 123.7(4)
O28D C24D C23D 112.3(4)
C3D O25D H25D 110.7
C12D O26D H26D 108.9
C24D O28D H28D 109.3
C7D O29D H29D 109.0

loop_
_geom_bond_atom_site_label_1
_geom_bond_atom_site_label_2
_geom_bond_distance
Se1E C1E 1.916(5)
Se1E Se2E 2.3166(8)
Se2E C7E 1.927(6)
C1E C6E 1.377(7)
C1E C2E 1.405(7)
C2E C3E 1.393(8)
C2E H2EA 0.9500
C3E C4E 1.349(9)
C3E H3EA 0.9500
C4E C5E 1.359(8)
C4E H4EA 0.9500
C5E C6E 1.382(8)
C5E H5EA 0.9500
C6E H6EA 0.9500
C7E C12E 1.371(8)
C7E C8E 1.404(8)
C8E C9E 1.402(8)
C8E H8EA 0.9500
C9E C10E 1.367(9)
C9E H9EA 0.9500
C10E C11E 1.390(8)
C10E H10A 0.9500
C11E C12E 1.408(8)
C11E H11A 0.9500
C12E H12A 0.9500
Se1F C1F 1.921(6)
Se1F Se2F 2.3148(9)
Se2F C7F 1.926(6)
C1F C6F 1.378(8)
C1F C2F 1.392(8)
C2F C3F 1.380(8)
C2F H2FA 0.9500
C3F C4F 1.398(9)
C3F H3FA 0.9500
C4F C5F 1.371(8)
C4F H4FA 0.9500
C5F C6F 1.394(8)
C5F H5FA 0.9500
C6F H6FA 0.9500
C7F C12F 1.392(8)
C7F C8F 1.398(7)
C8F C9F 1.376(8)
C8F H8FA 0.9500
C9F C10F 1.379(8)
C9F H9FA 0.9500
C10F C11F 1.378(9)
C10F H10B 0.9500
C11F C12F 1.395(8)
C11F H11B 0.9500
C12F H12B 0.9500
C1A C2A 1.518(6)
C1A C10A 1.558(7)
C1A H1AA 0.9900
C1A H1AB 0.9900
C2A C3A 1.532(6)
C2A H2AA 0.9900
C2A H2AB 0.9900
C3A O25A 1.442(5)
C3A C4A 1.516(6)
C3A H3AA 1.0000
C4A C5A 1.531(7)
C4A H4AA 0.9900
C4A H4AB 0.9900
C5A C6A 1.544(7)
C5A C10A 1.565(7)
C5A H5AA 1.0000
C6A C7A 1.530(7)
C6A H6AA 0.9900
C6A H6AB 0.9900
C7A O29A 1.448(6)
C7A C8A 1.535(7)
C7A H7AA 1.0000
C8A C9A 1.536(6)
C8A C14A 1.537(6)
C8A H8AA 1.0000
C9A C11A 1.539(6)
C9A C10A 1.554(6)
C9A H9AA 1.0000
C10A C19A 1.545(7)
C11A C12A 1.559(6)
C11A H11C 0.9900
C11A H11D 0.9900
C12A O26A 1.437(6)
C12A C13A 1.550(7)
C12A H12C 1.0000
C13A C18A 1.541(6)
C13A C14A 1.541(7)
C13A C17A 1.554(6)
C14A C15A 1.525(7)
C14A H14A 1.0000
C15A C16A 1.530(6)
C15A H15A 0.9900
C15A H15B 0.9900
C16A C17A 1.572(7)
C16A H16A 0.9900
C16A H16B 0.9900
C17A C20A 1.543(6)
C17A H17A 1.0000
C18A H18A 0.9800
C18A H18B 0.9800
C18A H18C 0.9800
C19A H19A 0.9800
C19A H19B 0.9800
C19A H19C 0.9800
C20A C21A 1.528(7)
C20A C22A 1.546(6)
C20A H20A 1.0000
C21A H21A 0.9800
C21A H21B 0.9800
C21A H21C 0.9800
C22A C23A 1.539(6)
C22A H22A 0.9900
C22A H22B 0.9900
C23A C24A 1.501(7)
C23A H23A 0.9900
C23A H23B 0.9900
C24A O27A 1.257(7)
C24A O28A 1.283(7)
O25A H25A 0.8499
O26A H26A 0.8501
O27A H27B 0.8500
O29A H29A 0.8499
C1B C2B 1.543(6)
C1B C10B 1.558(7)
C1B H1BA 0.9900
C1B H1BB 0.9900
C2B C3B 1.511(7)
C2B H2BA 0.9900
C2B H2BB 0.9900
C3B O25B 1.453(5)
C3B C4B 1.512(7)
C3B H3BA 1.0000
C4B C5B 1.560(6)
C4B H4BA 0.9900
C4B H4BB 0.9900
C5B C6B 1.546(7)
C5B C10B 1.552(7)
C5B H5BA 1.0000
C6B C7B 1.521(7)
C6B H6BA 0.9900
C6B H6BB 0.9900
C7B O29B 1.455(6)
C7B C8B 1.527(7)
C7B H7BA 1.0000
C8B C9B 1.523(6)
C8B C14B 1.535(6)
C8B H8BA 1.0000
C9B C11B 1.554(7)
C9B C10B 1.567(6)
C9B H9BA 1.0000
C10B C19B 1.536(6)
C11B C12B 1.537(6)
C11B H11E 0.9900
C11B H11F 0.9900
C12B O26B 1.450(5)
C12B C13B 1.550(6)
C12B H12D 1.0000
C13B C18B 1.525(6)
C13B C14B 1.546(7)
C13B C17B 1.579(6)
C14B C15B 1.516(6)
C14B H14B 1.0000
C15B C16B 1.538(7)
C15B H15C 0.9900
C15B H15D 0.9900
C16B C17B 1.554(6)
C16B H16C 0.9900
C16B H16D 0.9900
C17B C20B 1.549(7)
C17B H17B 1.0000
C18B H18D 0.9800
C18B H18E 0.9800
C18B H18F 0.9800
C19B H19D 0.9800
C19B H19E 0.9800
C19B H19F 0.9800
C20B C21B 1.534(7)
C20B C22B 1.546(6)
C20B H20B 1.0000
C21B H21D 0.9800
C21B H21E 0.9800
C21B H21F 0.9800
C22B C23B 1.542(6)
C22B H22C 0.9900
C22B H22D 0.9900
C23B C24B 1.503(7)
C23B H23C 0.9900
C23B H23D 0.9900
C24B O28B 1.241(7)
C24B O27B 1.295(7)
O25B H25B 0.8500
O26B H26B 0.8500
O27B H27A 0.8501
O29B H29B 0.8499
C1C C2C 1.536(6)
C1C C10C 1.544(6)
C1C H1CA 0.9900
C1C H1CB 0.9900
C2C C3C 1.517(6)
C2C H2CA 0.9900
C2C H2CB 0.9900
C3C O25C 1.461(5)
C3C C4C 1.499(6)
C3C H3CA 1.0000
C4C C5C 1.539(6)
C4C H4CA 0.9900
C4C H4CB 0.9900
C5C C6C 1.547(6)
C5C C10C 1.560(6)
C5C H5CA 1.0000
C6C C7C 1.531(6)
C6C H6CA 0.9900
C6C H6CB 0.9900
C7C O29C 1.446(5)
C7C C8C 1.532(6)
C7C H7CA 1.0000
C8C C14C 1.515(6)
C8C C9C 1.536(6)
C8C H8CA 1.0000
C9C C11C 1.539(6)
C9C C10C 1.584(6)
C9C H9CA 1.0000
C10C C19C 1.547(6)
C11C C12C 1.536(6)
C11C H11G 0.9900
C11C H11H 0.9900
C12C O26C 1.443(5)
C12C C13C 1.545(6)
C12C H12E 1.0000
C13C C14C 1.536(6)
C13C C18C 1.544(6)
C13C C17C 1.567(6)
C14C C15C 1.526(6)
C14C H14C 1.0000
C15C C16C 1.538(6)
C15C H15E 0.9900
C15C H15F 0.9900
C16C C17C 1.567(6)
C16C H16E 0.9900
C16C H16F 0.9900
C17C C20C 1.552(6)
C17C H17C 1.0000
C18C H18G 0.9800
C18C H18H 0.9800
C18C H18I 0.9800
C19C H19G 0.9800
C19C H19H 0.9800
C19C H19I 0.9800
C20C C22C 1.528(6)
C20C C21C 1.537(6)
C20C H20C 1.0000
C21C H21G 0.9800
C21C H21H 0.9800
C21C H21I 0.9800
C22C C23C 1.517(6)
C22C H22E 0.9900
C22C H22F 0.9900
C23C C24C 1.500(6)
C23C H23E 0.9900
C23C H23F 0.9900
C24C O27C 1.226(6)
C24C O28C 1.323(5)
O25C H25C 0.8500
O26C H26C 0.9157
O28C H28C 0.8500
O29C H29C 0.8904
C1D C2D 1.520(6)
C1D C10D 1.552(6)
C1D H1DA 0.9900
C1D H1DB 0.9900
C2D C3D 1.526(6)
C2D H2DA 0.9900
C2D H2DB 0.9900
C3D O25D 1.455(5)
C3D C4D 1.522(6)
C3D H3DA 1.0000
C4D C5D 1.543(6)
C4D H4DA 0.9900
C4D H4DB 0.9900
C5D C6D 1.529(6)
C5D C10D 1.564(7)
C5D H5DA 1.0000
C6D C7D 1.530(6)
C6D H6DA 0.9900
C6D H6DB 0.9900
C7D O29D 1.451(5)
C7D C8D 1.537(6)
C7D H7DA 1.0000
C8D C14D 1.534(6)
C8D C9D 1.536(6)
C8D H8DA 1.0000
C9D C11D 1.545(6)
C9D C10D 1.572(6)
C9D H9DA 1.0000
C10D C19D 1.527(6)
C11D C12D 1.533(6)
C11D H11I 0.9900
C11D H11J 0.9900
C12D O26D 1.452(5)
C12D C13D 1.550(6)
C12D H12F 1.0000
C13D C18D 1.536(6)
C13D C14D 1.539(6)
C13D C17D 1.558(6)
C14D C15D 1.530(6)
C14D H14D 1.0000
C15D C16D 1.521(6)
C15D H15G 0.9900
C15D H15H 0.9900
C16D C17D 1.565(6)
C16D H16G 0.9900
C16D H16H 0.9900
C17D C20D 1.545(6)
C17D H17D 1.0000
C18D H18J 0.9800
C18D H18K 0.9800
C18D H18L 0.9800
C19D H19J 0.9800
C19D H19K 0.9800
C19D H19L 0.9800
C20D C21D 1.540(6)
C20D C22D 1.547(6)
C20D H20D 1.0000
C21D H21J 0.9800
C21D H21K 0.9800
C21D H21L 0.9800
C22D C23D 1.513(6)
C22D H22G 0.9900
C22D H22H 0.9900
C23D C24D 1.492(6)
C23D H23G 0.9900
C23D H23H 0.9900
C24D O27D 1.220(6)
C24D O28D 1.325(5)
O25D H25D 0.9361
O26D H26D 0.8500
O28D H28D 0.8500
O29D H29D 0.8501

loop_
_geom_hbond_atom_site_label_D
_geom_hbond_atom_site_label_H
_geom_hbond_atom_site_label_A
_geom_hbond_distance_DH
_geom_hbond_distance_HA
_geom_hbond_distance_DA
_geom_hbond_angle_DHA
_geom_hbond_site_symmetry_A
O25A H25A O26C 0.85 1.99 2.776(4) 153.0 2_656
O26A H26A O25C 0.85 2.04 2.840(5) 157.5 2_646
O27A H27B O26B 0.85 2.08 2.777(6) 139.3 .
O29A H29A O28B 0.85 1.93 2.726(5) 154.3 .
O25B H25B O29B 0.85 1.87 2.704(5) 167.5 2_746
O26B H26B O25B 0.85 1.99 2.790(5) 155.5 2_746
O27B H27A O26A 0.85 1.96 2.733(6) 149.7 1_565
O29B H29B O28A 0.85 1.93 2.711(6) 151.7 1_565
O25C H25C O29A 0.85 1.90 2.731(5) 164.3 2_646
O26C H26C O27D 0.92 2.00 2.856(5) 155.6 1_545
O28C H28C O29D 0.85 1.80 2.637(4) 166.4 1_545
O29C H29C O25A 0.89 1.80 2.656(4) 160.0 2_656
O25D H25D O26D 0.94 2.02 2.828(4) 143.1 2_755
O26D H26D O27C 0.85 1.98 2.828(5) 171.0 .
O28D H28D O29C 0.85 1.78 2.619(4) 167.6 .
O29D H29D O25D 0.85 1.84 2.637(4) 154.8 2_755

loop_
_geom_torsion_atom_site_label_1
_geom_torsion_atom_site_label_2
_geom_torsion_atom_site_label_3
_geom_torsion_atom_site_label_4
_geom_torsion
C1E Se1E Se2E C7E -88.1(2)
Se2E Se1E C1E C6E 71.1(4)
Se2E Se1E C1E C2E -107.9(4)
C6E C1E C2E C3E 1.4(8)
Se1E C1E C2E C3E -179.4(4)
C1E C2E C3E C4E -0.3(8)
C2E C3E C4E C5E -0.4(9)
C3E C4E C5E C6E 0.0(9)
C2E C1E C6E C5E -1.9(8)
Se1E C1E C6E C5E 179.0(4)
C4E C5E C6E C1E 1.2(8)
Se1E Se2E C7E C12E -21.9(5)
Se1E Se2E C7E C8E 161.5(4)
C12E C7E C8E C9E 1.4(9)
Se2E C7E C8E C9E 178.2(4)
C7E C8E C9E C10E -0.2(9)
C8E C9E C10E C11E 0.0(10)
C9E C10E C11E C12E -1.1(10)
C8E C7E C12E C11E -2.5(9)
Se2E C7E C12E C11E -179.0(4)
C10E C11E C12E C7E 2.4(9)
C1F Se1F Se2F C7F -90.9(2)
Se2F Se1F C1F C6F -23.1(5)
Se2F Se1F C1F C2F 160.6(4)
C6F C1F C2F C3F -0.5(9)
Se1F C1F C2F C3F 176.0(5)
C1F C2F C3F C4F 0.5(9)
C2F C3F C4F C5F -1.4(9)
C3F C4F C5F C6F 2.5(10)
C2F C1F C6F C5F 1.6(9)
Se1F C1F C6F C5F -174.7(5)
C4F C5F C6F C1F -2.6(10)
Se1F Se2F C7F C12F 77.7(5)
Se1F Se2F C7F C8F -103.7(4)
C12F C7F C8F C9F 0.0(8)
Se2F C7F C8F C9F -178.6(4)
C7F C8F C9F C10F 0.0(9)
C8F C9F C10F C11F 0.1(9)
C9F C10F C11F C12F -0.1(9)
C8F C7F C12F C11F -0.1(8)
Se2F C7F C12F C11F 178.5(4)
C10F C11F C12F C7F 0.1(9)
C10A C1A C2A C3A 59.4(5)
C1A C2A C3A O25A -176.6(4)
C1A C2A C3A C4A -56.5(5)
O25A C3A C4A C5A 175.1(4)
C2A C3A C4A C5A 54.7(5)
C3A C4A C5A C6A -179.6(4)
C3A C4A C5A C10A -53.2(5)
C4A C5A C6A C7A 74.7(5)
C10A C5A C6A C7A -52.5(6)
C5A C6A C7A O29A -71.8(5)
C5A C6A C7A C8A 50.3(6)
O29A C7A C8A C9A 70.0(5)
C6A C7A C8A C9A -51.6(5)
O29A C7A C8A C14A -54.5(5)
C6A C7A C8A C14A -176.0(4)
C7A C8A C9A C11A -176.1(4)
C14A C8A C9A C11A -51.1(5)
C7A C8A C9A C10A 55.8(5)
C14A C8A C9A C10A -179.2(4)
C8A C9A C10A C19A 65.3(5)
C11A C9A C10A C19A -61.7(5)
C8A C9A C10A C1A -174.7(4)
C11A C9A C10A C1A 58.3(5)
C8A C9A C10A C5A -55.5(5)
C11A C9A C10A C5A 177.6(4)
C2A C1A C10A C19A -171.5(4)
C2A C1A C10A C9A 65.7(5)
C2A C1A C10A C5A -54.9(5)
C4A C5A C10A C19A 165.4(4)
C6A C5A C10A C19A -68.7(5)
C4A C5A C10A C9A -72.3(5)
C6A C5A C10A C9A 53.6(5)
C4A C5A C10A C1A 50.3(5)
C6A C5A C10A C1A 176.2(4)
C8A C9A C11A C12A 51.2(5)
C10A C9A C11A C12A 178.3(4)
C9A C11A C12A O26A 68.9(5)
C9A C11A C12A C13A -53.8(5)
O26A C12A C13A C18A 170.7(4)
C11A C12A C13A C18A -67.5(5)
O26A C12A C13A C14A -66.5(5)
C11A C12A C13A C14A 55.3(5)
O26A C12A C13A C17A 45.6(5)
C11A C12A C13A C17A 167.4(4)
C7A C8A C14A C15A -52.3(5)
C9A C8A C14A C15A -178.8(4)
C7A C8A C14A C13A -175.3(4)
C9A C8A C14A C13A 58.2(5)
C18A C13A C14A C15A -69.6(5)
C12A C13A C14A C15A 169.7(4)
C17A C13A C14A C15A 46.4(4)
C18A C13A C14A C8A 60.6(5)
C12A C13A C14A C8A -60.1(5)
C17A C13A C14A C8A 176.7(4)
C8A C14A C15A C16A -164.2(4)
C13A C14A C15A C16A -36.3(5)
C14A C15A C16A C17A 11.7(5)
C18A C13A C17A C20A -43.6(6)
C14A C13A C17A C20A -162.2(4)
C12A C13A C17A C20A 81.7(5)
C18A C13A C17A C16A 80.8(5)
C14A C13A C17A C16A -37.8(4)
C12A C13A C17A C16A -153.9(4)
C15A C16A C17A C20A 147.2(4)
C15A C16A C17A C13A 16.7(5)
C13A C17A C20A C21A -57.0(6)
C16A C17A C20A C21A -177.8(4)
C13A C17A C20A C22A 177.3(4)
C16A C17A C20A C22A 56.4(5)
C21A C20A C22A C23A -67.5(5)
C17A C20A C22A C23A 60.6(6)
C20A C22A C23A C24A -171.6(4)
C22A C23A C24A O27A 81.5(6)
C22A C23A C24A O28A -99.7(5)
C10B C1B C2B C3B 57.6(5)
C1B C2B C3B O25B -176.5(4)
C1B C2B C3B C4B -57.4(5)
O25B C3B C4B C5B 177.5(4)
C2B C3B C4B C5B 57.6(5)
C3B C4B C5B C6B 178.4(4)
C3B C4B C5B C10B -55.4(5)
C10B C5B C6B C7B -50.8(6)
C4B C5B C6B C7B 75.7(5)
C5B C6B C7B O29B -73.8(5)
C5B C6B C7B C8B 48.8(6)
O29B C7B C8B C9B 71.1(5)
C6B C7B C8B C9B -51.6(5)
O29B C7B C8B C14B -53.3(5)
C6B C7B C8B C14B -176.1(4)
C7B C8B C9B C11B -176.3(4)
C14B C8B C9B C11B -51.2(5)
C7B C8B C9B C10B 56.2(5)
C14B C8B C9B C10B -178.8(4)
C6B C5B C10B C19B -69.0(5)
C4B C5B C10B C19B 166.3(4)
C6B C5B C10B C1B 175.4(4)
C4B C5B C10B C1B 50.7(5)
C6B C5B C10B C9B 52.6(5)
C4B C5B C10B C9B -72.1(5)
C2B C1B C10B C19B -170.4(4)
C2B C1B C10B C5B -53.3(5)
C2B C1B C10B C9B 67.3(5)
C8B C9B C10B C19B 64.8(5)
C11B C9B C10B C19B -61.4(5)
C8B C9B C10B C5B -55.7(5)
C11B C9B C10B C5B 178.1(4)
C8B C9B C10B C1B -175.2(4)
C11B C9B C10B C1B 58.6(5)
C8B C9B C11B C12B 51.9(5)
C10B C9B C11B C12B 178.7(4)
C9B C11B C12B O26B 67.8(5)
C9B C11B C12B C13B -54.1(5)
O26B C12B C13B C18B 170.4(4)
C11B C12B C13B C18B -67.9(5)
O26B C12B C13B C14B -66.8(5)
C11B C12B C13B C14B 54.9(5)
O26B C12B C13B C17B 44.7(5)
C11B C12B C13B C17B 166.4(4)
C9B C8B C14B C15B -178.4(4)
C7B C8B C14B C15B -52.2(5)
C9B C8B C14B C13B 58.0(5)
C7B C8B C14B C13B -175.9(4)
C18B C13B C14B C15B -69.7(5)
C12B C13B C14B C15B 169.8(4)
C17B C13B C14B C15B 46.4(4)
C18B C13B C14B C8B 61.2(5)
C12B C13B C14B C8B -59.2(5)
C17B C13B C14B C8B 177.4(4)
C8B C14B C15B C16B -164.6(4)
C13B C14B C15B C16B -36.2(5)
C14B C15B C16B C17B 10.9(5)
C15B C16B C17B C20B 147.3(4)
C15B C16B C17B C13B 17.6(5)
C18B C13B C17B C20B -44.5(6)
C14B C13B C17B C20B -163.1(4)
C12B C13B C17B C20B 80.9(5)
C18B C13B C17B C16B 80.2(5)
C14B C13B C17B C16B -38.4(4)
C12B C13B C17B C16B -154.4(4)
C16B C17B C20B C21B -179.6(4)
C13B C17B C20B C21B -58.9(6)
C16B C17B C20B C22B 55.5(5)
C13B C17B C20B C22B 176.2(4)
C21B C20B C22B C23B -64.1(5)
C17B C20B C22B C23B 62.6(6)
C20B C22B C23B C24B -170.5(5)
C22B C23B C24B O28B -99.6(6)
C22B C23B C24B O27B 79.6(6)
C10C C1C C2C C3C 57.1(5)
C1C C2C C3C O25C -177.3(4)
C1C C2C C3C C4C -57.3(5)
O25C C3C C4C C5C 178.9(4)
C2C C3C C4C C5C 57.7(5)
C3C C4C C5C C6C 177.7(4)
C3C C4C C5C C10C -55.6(5)
C4C C5C C6C C7C 74.0(5)
C10C C5C C6C C7C -53.6(5)
C5C C6C C7C O29C -69.4(5)
C5C C6C C7C C8C 50.6(5)
O29C C7C C8C C14C -51.2(4)
C6C C7C C8C C14C -173.7(3)
O29C C7C C8C C9C 72.0(4)
C6C C7C C8C C9C -50.4(5)
C14C C8C C9C C11C -54.5(5)
C7C C8C C9C C11C -178.9(3)
C14C C8C C9C C10C 178.1(3)
C7C C8C C9C C10C 53.6(5)
C2C C1C C10C C19C -169.2(4)
C2C C1C C10C C5C -51.7(5)
C2C C1C C10C C9C 68.6(5)
C4C C5C C10C C1C 49.8(5)
C6C C5C C10C C1C 176.0(4)
C4C C5C C10C C19C 165.8(4)
C6C C5C C10C C19C -68.0(5)
C4C C5C C10C C9C -72.8(4)
C6C C5C C10C C9C 53.5(5)
C8C C9C C10C C1C -173.4(4)
C11C C9C C10C C1C 61.4(5)
C8C C9C C10C C19C 66.5(5)
C11C C9C C10C C19C -58.7(5)
C8C C9C C10C C5C -54.2(5)
C11C C9C C10C C5C -179.4(4)
C8C C9C C11C C12C 54.9(5)
C10C C9C C11C C12C -178.4(3)
C9C C11C C12C O26C 67.0(5)
C9C C11C C12C C13C -54.5(5)
O26C C12C C13C C14C -67.0(4)
C11C C12C C13C C14C 52.2(5)
O26C C12C C13C C18C 169.7(3)
C11C C12C C13C C18C -71.2(5)
O26C C12C C13C C17C 44.2(5)
C11C C12C C13C C17C 163.4(4)
C7C C8C C14C C15C -49.5(5)
C9C C8C C14C C15C -175.3(4)
C7C C8C C14C C13C -174.6(3)
C9C C8C C14C C13C 59.5(5)
C18C C13C C14C C8C 63.4(5)
C12C C13C C14C C8C -57.6(5)
C17C C13C C14C C8C 179.3(3)
C18C C13C C14C C15C -68.4(5)
C12C C13C C14C C15C 170.6(3)
C17C C13C C14C C15C 47.5(4)
C8C C14C C15C C16C -167.0(4)
C13C C14C C15C C16C -36.8(4)
C14C C15C C16C C17C 11.0(5)
C14C C13C C17C C20C -164.2(4)
C18C C13C C17C C20C -45.5(5)
C12C C13C C17C C20C 80.0(5)
C14C C13C C17C C16C -38.9(4)
C18C C13C C17C C16C 79.8(4)
C12C C13C C17C C16C -154.7(4)
C15C C16C C17C C20C 149.5(4)
C15C C16C C17C C13C 17.8(5)
C13C C17C C20C C22C -177.9(4)
C16C C17C C20C C22C 60.5(5)
C13C C17C C20C C21C -54.7(6)
C16C C17C C20C C21C -176.3(4)
C21C C20C C22C C23C 59.2(5)
C17C C20C C22C C23C -176.0(4)
C20C C22C C23C C24C 173.1(4)
C22C C23C C24C O27C -22.0(7)
C22C C23C C24C O28C 158.3(4)
C10D C1D C2D C3D 58.6(5)
C1D C2D C3D O25D -176.0(4)
C1D C2D C3D C4D -57.3(5)
O25D C3D C4D C5D 175.1(4)
C2D C3D C4D C5D 56.4(5)
C3D C4D C5D C6D 178.8(4)
C3D C4D C5D C10D -53.8(5)
C4D C5D C6D C7D 74.5(5)
C10D C5D C6D C7D -53.2(5)
C5D C6D C7D O29D -69.0(5)
C5D C6D C7D C8D 50.8(5)
O29D C7D C8D C14D -52.2(4)
C6D C7D C8D C14D -174.6(3)
O29D C7D C8D C9D 71.0(5)
C6D C7D C8D C9D -51.4(5)
C14D C8D C9D C11D -54.5(5)
C7D C8D C9D C11D -178.4(4)
C14D C8D C9D C10D 178.1(4)
C7D C8D C9D C10D 54.2(5)
C2D C1D C10D C19D -169.8(4)
C2D C1D C10D C5D -52.8(5)
C2D C1D C10D C9D 67.8(5)
C6D C5D C10D C19D -68.4(5)
C4D C5D C10D C19D 165.2(4)
C6D C5D C10D C1D 175.4(4)
C4D C5D C10D C1D 49.0(5)
C6D C5D C10D C9D 53.1(5)
C4D C5D C10D C9D -73.3(5)
C8D C9D C10D C19D 66.8(5)
C11D C9D C10D C19D -58.1(5)
C8D C9D C10D C1D -172.9(4)
C11D C9D C10D C1D 62.2(5)
C8D C9D C10D C5D -53.4(5)
C11D C9D C10D C5D -178.3(4)
C8D C9D C11D C12D 54.8(5)
C10D C9D C11D C12D -179.1(4)
C9D C11D C12D O26D 67.1(5)
C9D C11D C12D C13D -54.5(5)
O26D C12D C13D C18D 170.6(3)
C11D C12D C13D C18D -70.3(5)
O26D C12D C13D C14D -66.7(4)
C11D C12D C13D C14D 52.5(5)
O26D C12D C13D C17D 44.3(5)
C11D C12D C13D C17D 163.4(4)
C9D C8D C14D C15D -175.6(4)
C7D C8D C14D C15D -49.6(5)
C9D C8D C14D C13D 59.5(5)
C7D C8D C14D C13D -174.5(4)
C18D C13D C14D C15D -69.7(4)
C12D C13D C14D C15D 170.4(4)
C17D C13D C14D C15D 47.8(4)
C18D C13D C14D C8D 62.5(5)
C12D C13D C14D C8D -57.3(5)
C17D C13D C14D C8D -179.9(3)
C8D C14D C15D C16D -167.1(4)
C13D C14D C15D C16D -37.2(4)
C14D C15D C16D C17D 11.6(5)
C18D C13D C17D C20D -43.9(5)
C14D C13D C17D C20D -163.2(4)
C12D C13D C17D C20D 81.2(5)
C18D C13D C17D C16D 80.4(4)
C14D C13D C17D C16D -38.8(4)
C12D C13D C17D C16D -154.4(4)
C15D C16D C17D C20D 147.9(4)
C15D C16D C17D C13D 17.4(5)
C13D C17D C20D C21D -54.7(6)
C16D C17D C20D C21D -175.1(4)
C13D C17D C20D C22D -177.7(4)
C16D C17D C20D C22D 61.9(5)
C21D C20D C22D C23D 62.8(6)
C17D C20D C22D C23D -172.1(4)
C20D C22D C23D C24D 174.5(4)
C22D C23D C24D O27D -31.4(7)
C22D C23D C24D O28D 147.9(4)

loop_
_cod_related_entry_id
_cod_related_entry_code
_cod_related_entry_database
1 30651893 ChemSpider
